data_4322289
loop_
_publ_author_name
'Deborah Freedman'
'Thomas J. Emge'
'John G. Brennan'

_publ_contact_author 'J. G. Brennan'
_publ_contact_author_fax (732)-445-5312
_publ_section_title
;
 (THF)8Ln8E6(EPh)12 Cluster Reactivity: Systematic Control of Ln, E, EPh,
 and Neutral Donor Ligands
;
_journal_name_full 'Inorganic Chemistry'
_journal_page_first 4400
_journal_page_last 4404
_journal_paper_doi 10.1021/ic9905493
_journal_volume 38
_journal_year 1999
_chemical_formula_sum 'C31.75 H28.75 N2.75 Se4.5 Sm2'
_chemical_formula_weight 1104.84
_chemical_name_systematic (py)8Sm8Se6(SePh)12,3(py)
_space_group_IT_number 12
_symmetry_cell_setting monoclinic
_symmetry_space_group_name_Hall '-C 2y'
_symmetry_space_group_name_H-M 'C 1 2/m 1'
_atom_sites_solution_hydrogens geom
_atom_sites_solution_primary direct
_atom_sites_solution_secondary difmap
_audit_creation_method SHELXL-97
_cell_angle_alpha 90.000(10)
_cell_angle_beta 120.650(10)
_cell_angle_gamma 90.000(10)
_cell_formula_units_Z 8
_cell_length_a 18.770(2)
_cell_length_b 28.113(4)
_cell_length_c 16.461(3)
_cell_measurement_reflns_used 25
_cell_measurement_temperature 153(5)
_cell_measurement_theta_max 16.2
_cell_measurement_theta_min 15.1
_cell_volume 7473(2)
_computing_cell_refinement CAD4
_computing_data_collection CAD4
_computing_data_reduction 'local programs'
_computing_molecular_graphics 'XPMA/ZORTEP (Zsolnai, 1997)'
_computing_structure_refinement 'SHELXL-97 (Sheldrick, 1997)'
_computing_structure_solution 'SHELXS-97 (Sheldrick, 1990)'
_diffrn_ambient_temperature 153(5)
_diffrn_measured_fraction_theta_full 0.499
_diffrn_measured_fraction_theta_max 0.499
_diffrn_measurement_device_type 'CAD4 diffractometer'
_diffrn_measurement_method \w-scans
_diffrn_radiation_monochromator graphite
_diffrn_radiation_source 'fine-focus sealed tube'
_diffrn_radiation_type MoK\a
_diffrn_radiation_wavelength 0.71073
_diffrn_reflns_av_R_equivalents 0.0929
_diffrn_reflns_av_sigmaI/netI 0.1065
_diffrn_reflns_limit_h_max 20
_diffrn_reflns_limit_h_min -17
_diffrn_reflns_limit_k_max 30
_diffrn_reflns_limit_k_min -30
_diffrn_reflns_limit_l_max 0
_diffrn_reflns_limit_l_min -18
_diffrn_reflns_number 10788
_diffrn_reflns_theta_full 22.98
_diffrn_reflns_theta_max 22.98
_diffrn_reflns_theta_min 2.46
_diffrn_standards_decay_% 2
_diffrn_standards_interval_time 3600
_diffrn_standards_number 3
_exptl_absorpt_coefficient_mu 7.519
_exptl_absorpt_correction_T_max 0.9999
_exptl_absorpt_correction_T_min 0.9999
_exptl_absorpt_correction_type none
_exptl_absorpt_process_details 'SHELX-76 (Sheldrick, 1976)'
_exptl_crystal_colour orange
_exptl_crystal_density_diffrn 1.964
_exptl_crystal_density_method 'not measured'
_exptl_crystal_description block
_exptl_crystal_F_000 4124
_exptl_crystal_size_max 0.35
_exptl_crystal_size_mid 0.25
_exptl_crystal_size_min 0.20
_refine_diff_density_max 1.589
_refine_diff_density_min -1.718
_refine_diff_density_rms 0.193
_refine_ls_extinction_coef 0.00007(3)
_refine_ls_extinction_expression Fc^*^=kFc[1+0.001xFc^2^\l^3^/sin(2\q)]^-1/4^
_refine_ls_extinction_method SHELXL
_refine_ls_goodness_of_fit_ref 1.080
_refine_ls_hydrogen_treatment mixed
_refine_ls_matrix_type full
_refine_ls_number_parameters 493
_refine_ls_number_reflns 5314
_refine_ls_number_restraints 1128
_refine_ls_restrained_S_all 1.009
_refine_ls_R_factor_all 0.1216
_refine_ls_R_factor_gt 0.0510
_refine_ls_shift/su_max 0.001
_refine_ls_shift/su_mean 0.000
_refine_ls_structure_factor_coef Fsqd
_refine_ls_weighting_details 'w=1/[\s^2^(Fo^2^)+(0.0660P)^2^+0.0000P] where P=(Fo^2^+2Fc^2^)/3'
_refine_ls_weighting_scheme calc
_refine_ls_wR_factor_gt 0.1289
_refine_ls_wR_factor_ref 0.1424
_reflns_number_gt 3063
_reflns_number_total 5314
_reflns_threshold_expression >2sigma(I)
_cod_data_source_file ic9905493_1.cif
_cod_data_source_block sm8p
_cod_depositor_comments
;
The following automatic conversions were performed:

'_refine_ls_weighting_scheme' value 'calc
w=1/[\s^2^(Fo^2^)+(0.0660P)^2^+0.0000P] where P=(Fo^2^+2Fc^2^)/3' was
changed to 'calc'. New tag '_refine_ls_weighting_details' was
created. The value of the new tag was set to
'w=1/[\s^2^(Fo^2^)+(0.0660P)^2^+0.0000P] where P=(Fo^2^+2Fc^2^)/3'.

Automatic conversion script
Id: cif_fix_values 3143 2015-03-26 13:38:13Z robertas 
;
_cod_original_cell_volume 7472.7(19)
_cod_original_formula_sum 'C31.75 H28.75 N2.75 Se4.50 Sm2'
_cod_database_code 4322289

loop_
_symmetry_equiv_pos_as_xyz
'x, y, z'
'x, -y, z'
'x+1/2, y+1/2, z'
'x+1/2, -y+1/2, z'
'-x, -y, -z'
'-x, y, -z'
'-x+1/2, -y+1/2, -z'
'-x+1/2, y+1/2, -z'

loop_
_atom_site_label
_atom_site_type_symbol
_atom_site_fract_x
_atom_site_fract_y
_atom_site_fract_z
_atom_site_U_iso_or_equiv
_atom_site_adp_type
_atom_site_occupancy
_atom_site_calc_flag
_atom_site_refinement_flags
_atom_site_disorder_assembly
_atom_site_disorder_group
Sm1 Sm 0.59345(5) 0.60002(2) 0.47412(5) 0.0442(2) Uani 1 d U . .
N1 N 0.6566(5) 0.6724(3) 0.4354(6) 0.050(3) Uani 1 d GU . .
C1 C 0.7387(5) 0.6729(3) 0.4577(6) 0.062(4) Uani 1 d GU . .
H1 H 0.7752 0.6486 0.4961 0.075 Uiso 1 d . . .
C2 C 0.7671(5) 0.7095(4) 0.4246(7) 0.067(4) Uani 1 d GU . .
H2 H 0.8231 0.7100 0.4402 0.081 Uiso 1 d . . .
C3 C 0.7134(7) 0.7454(3) 0.3691(7) 0.070(4) Uani 1 d GU . .
H3 H 0.7326 0.7703 0.3462 0.084 Uiso 1 d . . .
C4 C 0.6313(6) 0.7448(3) 0.3468(7) 0.073(4) Uani 1 d GU . .
H4 H 0.5943 0.7692 0.3081 0.087 Uiso 1 d . . .
C5 C 0.6029(4) 0.7083(3) 0.3799(7) 0.067(4) Uani 1 d GU . .
H5 H 0.5464 0.7078 0.3640 0.080 Uiso 1 d . . .
Sm2 Sm 0.47763(5) 0.5000 0.27679(5) 0.0228(2) Uani 1 d SU . .
N2 N 0.4431(8) 0.5000 0.1040(6) 0.043(3) Uani 1 d SDU . .
C6 C 0.436(3) 0.4576(3) 0.0574(9) 0.045(7) Uiso 0.50 d PDU . .
H6 H 0.4513 0.4285 0.0916 0.055 Uiso 0.50 d P . .
C7 C 0.406(3) 0.4576(3) -0.0395(8) 0.053(7) Uani 0.50 d PDU . .
H7 H 0.4051 0.4289 -0.0706 0.064 Uiso 0.50 d P . .
C8 C 0.3798(12) 0.5000 -0.0898(6) 0.053(4) Uani 1 d SDU . .
H8 H 0.3557 0.5000 -0.1565 0.064 Uiso 1 d S . .
C9 C 0.389(2) 0.5427(3) -0.0427(8) 0.048(7) Uani 0.50 d PDU . .
H9 H 0.3718 0.5716 -0.0770 0.058 Uiso 0.50 d P . .
C10 C 0.424(3) 0.5427(3) 0.0552(8) 0.044(6) Uani 0.50 d PDU . .
H10 H 0.4340 0.5719 0.0882 0.053 Uiso 0.50 d P . .
Sm3 Sm 0.70932(6) 0.5000 0.67252(6) 0.0484(3) Uani 1 d SU . .
N3 N 0.8636(7) 0.5213(6) 0.8092(9) 0.044(4) Uani 0.50 d PGU . .
C11 C 0.9283(9) 0.4993(6) 0.8092(10) 0.057(4) Uani 1 d SGU . .
H11 H 0.9167 0.4768 0.7612 0.069 Uiso 0.50 d P . .
C12 C 1.0099(8) 0.5085(8) 0.8757(13) 0.082(6) Uani 0.50 d PGU . .
H12 H 1.0534 0.4913 0.8760 0.098 Uiso 0.50 d P . .
C13 C 1.0267(8) 0.5440(8) 0.9419(11) 0.075(7) Uani 0.50 d PGU . .
H13 H 1.0823 0.5519 0.9873 0.090 Uiso 0.50 d P . .
C14 C 0.9620(12) 0.5681(6) 0.9418(11) 0.064(6) Uani 0.50 d PGU . .
H14 H 0.9733 0.5923 0.9872 0.077 Uiso 0.50 d P . .
C15 C 0.8805(10) 0.5567(5) 0.8754(12) 0.055(5) Uani 0.50 d PGU . .
H15 H 0.8361 0.5731 0.8755 0.066 Uiso 0.50 d P . .
Se1 Se 0.41946(8) 0.57051(5) 0.36205(8) 0.0402(4) Uani 1 d U . .
Se2 Se 0.63005(11) 0.5000 0.46592(12) 0.0432(5) Uani 1 d SU . .
Se3 Se 0.60530(14) 0.56889(8) 0.30191(15) 0.0256(5) Uani 0.50 d PU A 1
C31 C 0.5647(10) 0.6233(5) 0.2187(11) 0.032(4) Uani 0.50 d PGU A 1
C32 C 0.6150(9) 0.6431(6) 0.1883(13) 0.040(4) Uani 0.50 d PGU A 1
H32 H 0.6677 0.6296 0.2084 0.048 Uiso 0.50 d P B 1
C33 C 0.5881(11) 0.6826(6) 0.1292(13) 0.054(5) Uani 0.50 d PGU A 1
H33 H 0.6225 0.6959 0.1085 0.064 Uiso 0.50 d P C 1
C34 C 0.5108(11) 0.7023(5) 0.1005(12) 0.059(6) Uani 0.50 d PGU A 1
H34 H 0.4924 0.7291 0.0595 0.071 Uiso 0.50 d P D 1
C35 C 0.4605(9) 0.6825(6) 0.1309(14) 0.058(6) Uani 0.50 d PGU A 1
H35 H 0.4074 0.6959 0.1104 0.070 Uiso 0.50 d P E 1
C36 C 0.4875(9) 0.6430(6) 0.1900(12) 0.043(5) Uani 0.50 d PGU A 1
H36 H 0.4526 0.6296 0.2103 0.051 Uiso 0.50 d P F 1
Se4 Se 0.75009(16) 0.39309(9) 0.65209(18) 0.0402(7) Uani 0.50 d PU . 1
C41 C 0.8453(9) 0.4020(7) 0.6406(14) 0.051(4) Uani 0.50 d PGU . 1
C42 C 0.9175(11) 0.3784(7) 0.7050(12) 0.055(5) Uani 0.50 d PGU . 1
H42 H 0.9178 0.3575 0.7506 0.067 Uiso 0.50 d P G 1
C43 C 0.9898(9) 0.3851(7) 0.7027(13) 0.067(5) Uani 0.50 d PGU . 1
H43 H 1.0397 0.3692 0.7472 0.080 Uiso 0.50 d P H 1
C44 C 0.9900(9) 0.4154(7) 0.6360(15) 0.075(6) Uani 0.50 d PGU . 1
H44 H 1.0400 0.4205 0.6355 0.090 Uiso 0.50 d P I 1
C45 C 0.9178(11) 0.4390(7) 0.5717(13) 0.062(6) Uani 0.50 d PGU . 1
H45 H 0.9184 0.4601 0.5271 0.074 Uiso 0.50 d P J 1
C46 C 0.8455(9) 0.4322(6) 0.5739(12) 0.050(5) Uani 0.50 d PGU . 1
H46 H 0.7966 0.4484 0.5305 0.060 Uiso 0.50 d P K 1
Se5 Se 0.45843(16) 0.67589(8) 0.45252(18) 0.0357(6) Uani 0.50 d PU . 1
C51 C 0.5208(11) 0.7252(5) 0.5455(10) 0.047(5) Uani 0.50 d PGU . 1
C52 C 0.4969(10) 0.7724(6) 0.5219(10) 0.048(6) Uani 0.50 d PGU . 1
H52 H 0.4540 0.7804 0.4600 0.058 Uiso 0.50 d P L 1
C53 C 0.5356(13) 0.8079(4) 0.5891(14) 0.075(7) Uani 0.50 d PGU . 1
H53 H 0.5195 0.8403 0.5732 0.089 Uiso 0.50 d P M 1
C54 C 0.5984(12) 0.7963(5) 0.6799(12) 0.065(6) Uani 0.50 d PGU . 1
H54 H 0.6251 0.8207 0.7260 0.078 Uiso 0.50 d P N 1
C55 C 0.6223(10) 0.7492(6) 0.7035(9) 0.057(6) Uani 0.50 d PGU . 1
H55 H 0.6653 0.7413 0.7656 0.068 Uiso 0.50 d P O 1
C56 C 0.5835(11) 0.7136(4) 0.6363(12) 0.052(6) Uani 0.50 d PGU . 1
H56 H 0.5998 0.6814 0.6524 0.062 Uiso 0.50 d P P 1
N4 N 0.2496(16) 0.3551(8) 0.035(2) 0.072(7) Uiso 0.38 d PGU Q 1
C16 C 0.2305(18) 0.3489(9) 0.1058(17) 0.066(9) Uiso 0.38 d PGU Q 1
H16 H 0.2493 0.3714 0.1557 0.079 Uiso 0.38 d P R 1
C17 C 0.182(2) 0.3105(11) 0.102(2) 0.082(11) Uiso 0.38 d PGU Q 1
H17 H 0.1689 0.3064 0.1500 0.099 Uiso 0.38 d P S 1
C18 C 0.1532(18) 0.2782(9) 0.028(2) 0.095(9) Uiso 0.38 d PGU Q 1
H18 H 0.1216 0.2515 0.0262 0.114 Uiso 0.38 d P T 1
C19 C 0.172(2) 0.2844(10) -0.0425(19) 0.091(9) Uiso 0.38 d PGU Q 1
H19 H 0.1547 0.2616 -0.0919 0.109 Uiso 0.38 d P U 1
C20 C 0.221(2) 0.3228(11) -0.0389(18) 0.099(11) Uiso 0.38 d PGU Q 1
H20 H 0.2351 0.3266 -0.0862 0.119 Uiso 0.38 d P V 1
Se6 Se 0.30434(15) 0.52614(9) 0.15759(16) 0.0363(6) Uani 0.50 d PU . 2
C61 C 0.2561(11) 0.4771(6) 0.0609(10) 0.053(5) Uani 0.50 d PGU . 2
C62 C 0.2197(11) 0.4902(5) -0.0334(11) 0.045(5) Uani 0.50 d PGU . 2
H62 H 0.2137 0.5229 -0.0502 0.054 Uiso 0.50 d P W 2
C63 C 0.1925(10) 0.4555(7) -0.1031(9) 0.061(6) Uani 0.50 d PGU . 2
H63 H 0.1679 0.4643 -0.1674 0.073 Uiso 0.50 d P X 2
C64 C 0.2015(13) 0.4077(6) -0.0785(12) 0.061(6) Uani 0.50 d PGU . 2
H64 H 0.1831 0.3838 -0.1257 0.074 Uiso 0.50 d P Y 2
C65 C 0.2379(14) 0.3945(5) 0.0158(14) 0.073(6) Uani 0.50 d PGU . 2
H65 H 0.2441 0.3618 0.0331 0.088 Uiso 0.50 d P Z 2
C66 C 0.2652(12) 0.4293(6) 0.0855(10) 0.068(6) Uani 0.50 d PGU . 2
H66 H 0.2899 0.4204 0.1503 0.082 Uiso 0.50 d P A 2
Se7 Se 0.52543(15) 0.60179(8) 0.26867(16) 0.0282(6) Uani 0.50 d PU A 2
C71 C 0.6209(8) 0.6055(6) 0.2559(12) 0.036(4) Uani 0.50 d PGU A 2
C72 C 0.6267(10) 0.6439(6) 0.2064(13) 0.041(4) Uani 0.50 d PGU A 2
H72 H 0.5827 0.6658 0.1766 0.050 Uiso 0.50 d P B 2
C73 C 0.6968(12) 0.6495(6) 0.1991(14) 0.059(5) Uani 0.50 d PGU A 2
H73 H 0.7013 0.6756 0.1655 0.071 Uiso 0.50 d P C 2
C74 C 0.7611(10) 0.6168(7) 0.2414(15) 0.077(6) Uani 0.50 d PGU A 2
H74 H 0.8101 0.6209 0.2381 0.093 Uiso 0.50 d P D 2
C75 C 0.7553(9) 0.5784(6) 0.2909(14) 0.057(5) Uani 0.50 d PGU A 2
H75 H 0.8003 0.5563 0.3216 0.069 Uiso 0.50 d P E 2
C76 C 0.6852(10) 0.5727(5) 0.2982(11) 0.035(4) Uani 0.50 d PGU A 2
H76 H 0.6817 0.5466 0.3327 0.042 Uiso 0.50 d P F 2
Se8 Se 0.78032(15) 0.43100(9) 0.60694(18) 0.0380(6) Uani 0.50 d PU . 2
C81 C 0.8359(11) 0.3863(6) 0.7105(12) 0.054(4) Uani 0.50 d PGU . 2
C82 C 0.9197(11) 0.3794(7) 0.7437(14) 0.062(5) Uani 0.50 d PGU . 2
H82 H 0.9459 0.3964 0.7164 0.075 Uiso 0.50 d P G 2
C83 C 0.9651(8) 0.3478(8) 0.8174(15) 0.072(6) Uani 0.50 d PGU . 2
H83 H 1.0224 0.3434 0.8408 0.086 Uiso 0.50 d P H 2
C84 C 0.9268(12) 0.3232(7) 0.8579(13) 0.080(7) Uani 0.50 d PGU . 2
H84 H 0.9577 0.3017 0.9086 0.096 Uiso 0.50 d P I 2
C85 C 0.8430(13) 0.3301(7) 0.8247(14) 0.080(7) Uani 0.50 d PGU . 2
H85 H 0.8165 0.3131 0.8520 0.096 Uiso 0.50 d P J 2
C86 C 0.7976(9) 0.3616(7) 0.7510(14) 0.065(5) Uani 0.50 d PGU . 2
H86 H 0.7400 0.3661 0.7277 0.077 Uiso 0.50 d P K 2
N5 N 0.1268(18) 0.2065(9) -0.181(2) 0.094(10) Uiso 0.38 d PGU L 2
C21 C 0.1399(18) 0.2498(12) -0.2124(19) 0.083(11) Uiso 0.38 d PGU L 2
H21 H 0.1555 0.2500 -0.2588 0.100 Uiso 0.38 d P M 2
C22 C 0.131(2) 0.2921(9) -0.174(2) 0.090(10) Uiso 0.38 d PGU L 2
H22 H 0.1410 0.3213 -0.1954 0.108 Uiso 0.38 d P N 2
C23 C 0.110(2) 0.2910(10) -0.105(2) 0.099(10) Uiso 0.38 d PGU L 2
H23 H 0.1040 0.3199 -0.0795 0.118 Uiso 0.38 d P O 2
C24 C 0.097(2) 0.2476(13) -0.074(2) 0.087(9) Uiso 0.38 d PGU L 2
H24 H 0.0815 0.2472 -0.0271 0.105 Uiso 0.38 d P P 2
C25 C 0.1052(19) 0.2054(9) -0.112(2) 0.098(11) Uiso 0.38 d PGU L 2
H25 H 0.0960 0.1759 -0.0905 0.118 Uiso 0.38 d P Q 2

loop_
_atom_site_aniso_label
_atom_site_aniso_U_11
_atom_site_aniso_U_22
_atom_site_aniso_U_33
_atom_site_aniso_U_23
_atom_site_aniso_U_13
_atom_site_aniso_U_12
Sm1 0.0602(5) 0.0458(4) 0.0299(4) -0.0109(3) 0.0254(4) -0.0334(4)
N1 0.066(6) 0.057(6) 0.039(5) -0.017(4) 0.035(5) -0.030(5)
C1 0.059(7) 0.071(8) 0.067(7) -0.005(6) 0.040(6) -0.018(6)
C2 0.072(8) 0.084(8) 0.071(8) -0.014(7) 0.055(6) -0.025(6)
C3 0.093(8) 0.071(8) 0.078(8) -0.018(6) 0.067(7) -0.027(7)
C4 0.093(8) 0.070(8) 0.080(8) 0.006(7) 0.062(7) -0.009(7)
C5 0.077(8) 0.065(8) 0.072(8) 0.001(6) 0.047(6) -0.022(6)
Sm2 0.0228(5) 0.0237(5) 0.0229(5) 0.000 0.0124(4) 0.000
N2 0.032(7) 0.079(8) 0.030(6) 0.000 0.024(5) 0.000
C7 0.049(12) 0.069(9) 0.052(10) -0.001(8) 0.033(8) 0.010(9)
C8 0.043(9) 0.077(9) 0.044(8) 0.000 0.024(7) 0.000
C9 0.036(12) 0.065(9) 0.040(9) 0.013(8) 0.016(8) -0.012(9)
C10 0.032(11) 0.072(10) 0.032(8) 0.005(7) 0.020(8) -0.018(9)
Sm3 0.0185(5) 0.0989(9) 0.0259(5) 0.000 0.0099(4) 0.000
N3 0.045(7) 0.053(9) 0.043(7) 0.009(6) 0.030(6) -0.007(7)
C11 0.038(7) 0.070(9) 0.069(9) 0.000 0.031(7) 0.000
C12 0.056(9) 0.087(12) 0.087(11) -0.002(9) 0.025(8) 0.009(10)
C13 0.060(10) 0.072(11) 0.067(11) 0.005(9) 0.014(9) 0.006(9)
C14 0.060(10) 0.065(11) 0.052(10) -0.005(9) 0.018(8) 0.000(9)
C15 0.060(9) 0.061(10) 0.042(9) 0.002(8) 0.024(8) -0.002(9)
Se1 0.0534(9) 0.0398(8) 0.0293(7) 0.0052(6) 0.0223(7) 0.0207(6)
Se2 0.0198(10) 0.0855(15) 0.0221(9) 0.000 0.0091(8) 0.000
Se3 0.0299(13) 0.0258(12) 0.0266(12) -0.0027(10) 0.0183(11) -0.0014(10)
C31 0.039(7) 0.028(6) 0.033(6) -0.002(6) 0.021(5) -0.004(6)
C32 0.049(7) 0.041(7) 0.042(7) 0.003(6) 0.033(6) -0.004(7)
C33 0.062(8) 0.046(8) 0.056(8) 0.007(7) 0.032(7) -0.004(7)
C34 0.061(10) 0.044(10) 0.073(11) 0.017(9) 0.033(8) 0.004(8)
C35 0.052(10) 0.041(10) 0.077(11) 0.013(9) 0.030(8) 0.013(8)
C36 0.041(8) 0.036(8) 0.047(8) 0.011(7) 0.019(7) 0.001(7)
Se4 0.0291(14) 0.0494(16) 0.0451(15) 0.0147(12) 0.0210(13) 0.0212(12)
C41 0.036(6) 0.045(7) 0.064(7) 0.014(6) 0.020(6) 0.007(6)
C42 0.040(7) 0.057(8) 0.065(8) 0.008(7) 0.024(6) 0.014(7)
C43 0.047(8) 0.064(9) 0.084(10) 0.019(8) 0.030(8) 0.011(8)
C44 0.057(9) 0.071(11) 0.087(11) 0.028(9) 0.030(9) 0.009(9)
C45 0.043(9) 0.053(10) 0.084(11) 0.025(9) 0.029(8) 0.005(9)
C46 0.036(8) 0.047(9) 0.063(9) 0.017(7) 0.022(7) 0.001(8)
Se5 0.0454(15) 0.0270(13) 0.0486(15) 0.0086(11) 0.0341(12) 0.0023(11)
C51 0.043(9) 0.041(7) 0.070(8) -0.006(7) 0.037(7) -0.007(7)
C52 0.044(10) 0.037(8) 0.069(11) 0.001(7) 0.033(8) -0.014(8)
C53 0.075(11) 0.038(9) 0.091(11) -0.011(9) 0.028(9) -0.017(9)
C54 0.064(11) 0.049(9) 0.082(10) -0.019(9) 0.038(8) -0.010(9)
C55 0.069(11) 0.054(10) 0.066(10) -0.013(8) 0.047(8) -0.004(9)
C56 0.054(10) 0.043(9) 0.061(9) -0.010(8) 0.032(8) 0.000(8)
Se6 0.0270(13) 0.0500(14) 0.0287(13) 0.0041(11) 0.0119(11) 0.0109(12)
C61 0.045(9) 0.061(8) 0.046(8) -0.001(7) 0.017(7) -0.001(8)
C62 0.032(8) 0.058(10) 0.046(8) 0.002(7) 0.020(7) -0.008(9)
C63 0.048(10) 0.072(10) 0.057(9) -0.006(8) 0.022(8) -0.009(10)
C64 0.058(11) 0.062(10) 0.066(9) -0.011(9) 0.033(9) -0.011(10)
C65 0.075(10) 0.066(9) 0.075(9) 0.007(8) 0.034(8) -0.003(9)
C66 0.069(11) 0.062(9) 0.058(9) 0.003(8) 0.020(9) -0.017(10)
Se7 0.0320(14) 0.0256(12) 0.0314(13) 0.0009(10) 0.0193(12) -0.0041(10)
C71 0.043(6) 0.032(7) 0.037(6) 0.004(6) 0.025(5) -0.007(6)
C72 0.052(7) 0.040(7) 0.045(8) 0.004(6) 0.033(6) -0.008(7)
C73 0.062(8) 0.055(8) 0.071(9) 0.021(7) 0.042(7) -0.015(7)
C74 0.063(10) 0.073(11) 0.098(11) 0.017(9) 0.042(9) -0.014(9)
C75 0.057(9) 0.049(10) 0.076(11) 0.007(8) 0.041(8) -0.003(9)
C76 0.035(7) 0.039(8) 0.045(8) -0.008(7) 0.031(6) 0.007(7)
Se8 0.0225(13) 0.0464(15) 0.0466(15) 0.0112(12) 0.0187(12) 0.0039(12)
C81 0.040(7) 0.056(7) 0.058(7) 0.012(6) 0.019(6) 0.009(6)
C82 0.044(7) 0.061(8) 0.072(9) 0.017(7) 0.022(7) 0.008(7)
C83 0.049(9) 0.066(10) 0.075(10) 0.009(8) 0.013(7) 0.010(8)
C84 0.069(10) 0.075(11) 0.072(11) 0.020(9) 0.018(9) 0.004(10)
C85 0.077(10) 0.076(11) 0.078(11) 0.033(9) 0.033(9) 0.001(10)
C86 0.055(8) 0.072(9) 0.065(9) 0.025(8) 0.029(7) 0.015(8)

loop_
_atom_type_symbol
_atom_type_description
_atom_type_scat_dispersion_real
_atom_type_scat_dispersion_imag
_atom_type_scat_source
C C 0.0033 0.0016 'International Tables Vol C Tables 4.2.6.8 and 6.1.1.4'
H H 0.0000 0.0000 'International Tables Vol C Tables 4.2.6.8 and 6.1.1.4'
N N 0.0061 0.0033 'International Tables Vol C Tables 4.2.6.8 and 6.1.1.4'
Se Se -0.0929 2.2259 'International Tables Vol C Tables 4.2.6.8 and 6.1.1.4'
Sm Sm -0.1638 3.4418 'International Tables Vol C Tables 4.2.6.8 and 6.1.1.4'

loop_
_geom_angle_atom_site_label_1
_geom_angle_atom_site_label_2
_geom_angle_atom_site_label_3
_geom_angle
_geom_angle_site_symmetry_1
_geom_angle_site_symmetry_3
_geom_angle_publ_flag
N1 Sm1 Se5 79.34(19) . 6_656 ?
N1 Sm1 Se4 80.9(2) . 2_565 ?
Se5 Sm1 Se4 84.94(8) 6_656 2_565 ?
N1 Sm1 Se2 126.7(2) . . ?
Se5 Sm1 Se2 151.60(6) 6_656 . ?
Se4 Sm1 Se2 88.28(7) 2_565 . ?
N1 Sm1 Se1 124.7(2) . . ?
Se5 Sm1 Se1 88.10(6) 6_656 . ?
Se4 Sm1 Se1 151.68(6) 2_565 . ?
Se2 Sm1 Se1 84.90(5) . . ?
N1 Sm1 Se7 71.89(18) . . ?
Se5 Sm1 Se7 115.56(7) 6_656 . ?
Se4 Sm1 Se7 141.14(7) 2_565 . ?
Se2 Sm1 Se7 86.42(6) . . ?
Se1 Sm1 Se7 65.84(5) . . ?
N1 Sm1 Se1 135.00(17) . 6_656 ?
Se5 Sm1 Se1 67.57(6) 6_656 6_656 ?
Se4 Sm1 Se1 67.05(6) 2_565 6_656 ?
Se2 Sm1 Se1 84.38(5) . 6_656 ?
Se1 Sm1 Se1 84.92(4) . 6_656 ?
Se7 Sm1 Se1 150.00(6) . 6_656 ?
N1 Sm1 Se3 74.94(18) . . ?
Se5 Sm1 Se3 143.25(7) 6_656 . ?
Se4 Sm1 Se3 115.79(7) 2_565 . ?
Se2 Sm1 Se3 63.51(5) . . ?
Se1 Sm1 Se3 85.44(5) . . ?
Se7 Sm1 Se3 30.73(6) . . ?
Se1 Sm1 Se3 147.15(5) 6_656 . ?
N1 Sm1 Se8 84.3(2) . 2_565 ?
Se5 Sm1 Se8 114.22(7) 6_656 2_565 ?
Se4 Sm1 Se8 29.41(7) 2_565 2_565 ?
Se2 Sm1 Se8 64.02(6) . 2_565 ?
Se1 Sm1 Se8 147.37(6) . 2_565 ?
Se7 Sm1 Se8 118.49(7) . 2_565 ?
Se1 Sm1 Se8 82.51(6) 6_656 2_565 ?
Se3 Sm1 Se8 89.03(7) . 2_565 ?
N1 Sm1 Se5 83.4(2) . . ?
Se5 Sm1 Se5 28.97(10) 6_656 . ?
Se4 Sm1 Se5 113.88(7) 2_565 . ?
Se2 Sm1 Se5 146.36(6) . . ?
Se1 Sm1 Se5 63.44(6) . . ?
Se7 Sm1 Se5 90.34(7) . . ?
Se1 Sm1 Se5 81.89(5) 6_656 . ?
Se3 Sm1 Se5 120.87(7) . . ?
Se8 Sm1 Se5 142.98(7) 2_565 . ?
N1 Sm1 Sm2 118.65(17) . . ?
Se5 Sm1 Sm2 135.03(6) 6_656 . ?
Se4 Sm1 Sm2 135.73(6) 2_565 . ?
Se2 Sm1 Sm2 47.71(4) . . ?
Se1 Sm1 Sm2 47.20(3) . . ?
Se7 Sm1 Sm2 48.76(4) . . ?
Se1 Sm1 Sm2 106.33(3) 6_656 . ?
Se3 Sm1 Sm2 46.93(4) . . ?
Se8 Sm1 Sm2 108.63(5) 2_565 . ?
Se5 Sm1 Sm2 107.92(5) . . ?
N1 Sm1 Sm3 128.7(2) . . ?
Se5 Sm1 Sm3 109.87(6) 6_656 . ?
Se4 Sm1 Sm3 51.45(5) 2_565 . ?
Se2 Sm1 Sm3 46.99(4) . . ?
Se1 Sm1 Sm3 106.36(3) . . ?
Se7 Sm1 Sm3 133.26(5) . . ?
Se1 Sm1 Sm3 47.19(3) 6_656 . ?
Se3 Sm1 Sm3 106.66(5) . . ?
Se8 Sm1 Sm3 45.10(5) 2_565 . ?
Se5 Sm1 Sm3 129.06(5) . . ?
Sm2 Sm1 Sm3 90.75(2) . . ?
C1 N1 C5 120.0 . . ?
C1 N1 Sm1 121.9(5) . . ?
C5 N1 Sm1 117.6(5) . . ?
N1 C1 C2 120.0 . . ?
C3 C2 C1 120.0 . . ?
C4 C3 C2 120.0 . . ?
C5 C4 C3 120.0 . . ?
C4 C5 N1 120.0 . . ?
N2 Sm2 Se6 71.9(3) . . ?
N2 Sm2 Se6 71.9(3) . 2_565 ?
Se6 Sm2 Se6 29.27(10) . 2_565 ?
N2 Sm2 Se1 125.53(17) . . ?
Se6 Sm2 Se1 65.94(6) . . ?
Se6 Sm2 Se1 86.14(6) 2_565 . ?
N2 Sm2 Se1 125.53(17) . 2_565 ?
Se6 Sm2 Se1 86.14(6) . 2_565 ?
Se6 Sm2 Se1 65.94(6) 2_565 2_565 ?
Se1 Sm2 Se1 84.73(6) . 2_565 ?
N2 Sm2 Se3 83.3(2) . 2_565 ?
Se6 Sm2 Se3 144.26(7) . 2_565 ?
Se6 Sm2 Se3 118.63(7) 2_565 2_565 ?
Se1 Sm2 Se3 148.26(6) . 2_565 ?
Se1 Sm2 Se3 87.89(5) 2_565 2_565 ?
N2 Sm2 Se3 83.3(2) . . ?
Se6 Sm2 Se3 118.62(7) . . ?
Se6 Sm2 Se3 144.26(7) 2_565 . ?
Se1 Sm2 Se3 87.89(5) . . ?
Se1 Sm2 Se3 148.26(6) 2_565 . ?
Se3 Sm2 Se3 82.35(9) 2_565 . ?
N2 Sm2 Se2 136.4(3) . . ?
Se6 Sm2 Se2 148.93(6) . . ?
Se6 Sm2 Se2 148.93(6) 2_565 . ?
Se1 Sm2 Se2 83.87(4) . . ?
Se1 Sm2 Se2 83.87(4) 2_565 . ?
Se3 Sm2 Se2 64.64(5) 2_565 . ?
Se3 Sm2 Se2 64.64(5) . . ?
N2 Sm2 Se7 82.21(10) . 2_565 ?
Se6 Sm2 Se7 117.67(7) . 2_565 ?
Se6 Sm2 Se7 89.20(7) 2_565 2_565 ?
Se1 Sm2 Se7 148.20(5) . 2_565 ?
Se1 Sm2 Se7 64.77(5) 2_565 2_565 ?
Se3 Sm2 Se7 31.12(6) 2_565 2_565 ?
Se3 Sm2 Se7 113.00(7) . 2_565 ?
Se2 Sm2 Se7 84.10(5) . 2_565 ?
N2 Sm2 Se7 82.21(10) . . ?
Se6 Sm2 Se7 89.20(7) . . ?
Se6 Sm2 Se7 117.67(7) 2_565 . ?
Se1 Sm2 Se7 64.77(5) . . ?
Se1 Sm2 Se7 148.20(5) 2_565 . ?
Se3 Sm2 Se7 113.00(7) 2_565 . ?
Se3 Sm2 Se7 31.12(6) . . ?
Se2 Sm2 Se7 84.10(5) . . ?
Se7 Sm2 Se7 142.48(9) 2_565 . ?
N2 Sm2 Sm1 128.61(13) . 2_565 ?
Se6 Sm2 Sm1 133.12(6) . 2_565 ?
Se6 Sm2 Sm1 109.16(5) 2_565 2_565 ?
Se1 Sm2 Sm1 105.47(4) . 2_565 ?
Se1 Sm2 Sm1 47.06(3) 2_565 2_565 ?
Se3 Sm2 Sm1 49.92(4) 2_565 2_565 ?
Se3 Sm2 Sm1 106.40(5) . 2_565 ?
Se2 Sm2 Sm1 46.62(2) . 2_565 ?
Se7 Sm2 Sm1 47.10(4) 2_565 2_565 ?
Se7 Sm2 Sm1 130.63(5) . 2_565 ?
N2 Sm2 Sm1 128.61(13) . . ?
Se6 Sm2 Sm1 109.16(5) . . ?
Se6 Sm2 Sm1 133.12(6) 2_565 . ?
Se1 Sm2 Sm1 47.06(3) . . ?
Se1 Sm2 Sm1 105.46(3) 2_565 . ?
Se3 Sm2 Sm1 106.40(5) 2_565 . ?
Se3 Sm2 Sm1 49.92(4) . . ?
Se2 Sm2 Sm1 46.62(2) . . ?
Se7 Sm2 Sm1 130.63(5) 2_565 . ?
Se7 Sm2 Sm1 47.10(4) . . ?
Sm1 Sm2 Sm1 89.39(3) 2_565 . ?
C10 N2 C10 120.0(7) 2_565 . ?
C10 N2 C6 120.0(5) 2_565 2_565 ?
C10 N2 C6 9(4) . 2_565 ?
C10 N2 C6 9(4) 2_565 . ?
C10 N2 C6 120.0(5) . . ?
C6 N2 C6 118.6(12) 2_565 . ?
C10 N2 Sm2 119.0(5) 2_565 . ?
C10 N2 Sm2 119.0(5) . . ?
C6 N2 Sm2 120.7(5) 2_565 . ?
C6 N2 Sm2 120.7(5) . . ?
C10 C6 N2 86(4) 2_565 . ?
C10 C6 C7 92(4) 2_565 . ?
N2 C6 C7 120.1(5) . . ?
C10 C6 C9 80(4) 2_565 2_565 ?
N2 C6 C9 118.4(11) . 2_565 ?
C7 C6 C9 12(3) . 2_565 ?
C9 C7 C8 84(3) 2_565 . ?
C9 C7 C6 88(3) 2_565 . ?
C8 C7 C6 119.7(5) . . ?
C9 C7 C10 80(3) 2_565 2_565 ?
C8 C7 C10 118.4(10) . 2_565 ?
C6 C7 C10 8(4) . 2_565 ?
C7 C8 C7 118.0(13) . 2_565 ?
C7 C8 C9 12(3) . 2_565 ?
C7 C8 C9 120.1(5) 2_565 2_565 ?
C7 C8 C9 120.1(5) . . ?
C7 C8 C9 12(3) 2_565 . ?
C9 C8 C9 119.2(10) 2_565 . ?
C7 C9 C8 84(3) 2_565 . ?
C7 C9 C10 88(3) 2_565 . ?
C8 C9 C10 119.8(5) . . ?
C7 C9 C6 80(3) 2_565 2_565 ?
C8 C9 C6 118.1(11) . 2_565 ?
C10 C9 C6 8(4) . 2_565 ?
C6 C10 N2 86(4) 2_565 . ?
C6 C10 C9 92(4) 2_565 . ?
N2 C10 C9 119.9(5) . . ?
C6 C10 C7 80(4) 2_565 2_565 ?
N2 C10 C7 118.5(10) . 2_565 ?
C9 C10 C7 12(3) . 2_565 ?
N3 Sm3 N3 25.8(7) 2_565 . ?
N3 Sm3 Se8 87.5(3) 2_565 2_565 ?
N3 Sm3 Se8 69.7(3) . 2_565 ?
N3 Sm3 Se8 69.7(3) 2_565 . ?
N3 Sm3 Se8 87.5(3) . . ?
Se8 Sm3 Se8 85.48(10) 2_565 . ?
N3 Sm3 Se2 131.7(3) 2_565 . ?
N3 Sm3 Se2 131.7(3) . . ?
Se8 Sm3 Se2 67.74(6) 2_565 . ?
Se8 Sm3 Se2 67.73(6) . . ?
N3 Sm3 Se1 116.2(3) 2_565 5_666 ?
N3 Sm3 Se1 137.9(3) . 5_666 ?
Se8 Sm3 Se1 151.35(7) 2_565 5_666 ?
Se8 Sm3 Se1 88.00(6) . 5_666 ?
Se2 Sm3 Se1 83.97(4) . 5_666 ?
N3 Sm3 Se1 137.9(3) 2_565 6_656 ?
N3 Sm3 Se1 116.2(3) . 6_656 ?
Se8 Sm3 Se1 88.00(6) 2_565 6_656 ?
Se8 Sm3 Se1 151.35(6) . 6_656 ?
Se2 Sm3 Se1 83.97(4) . 6_656 ?
Se1 Sm3 Se1 84.49(5) 5_666 6_656 ?
N3 Sm3 Se6 74.6(3) 2_565 5_666 ?
N3 Sm3 Se6 81.0(3) . 5_666 ?
Se8 Sm3 Se6 142.11(7) 2_565 5_666 ?
Se8 Sm3 Se6 117.36(7) . 5_666 ?
Se2 Sm3 Se6 147.01(6) . 5_666 ?
Se1 Sm3 Se6 64.39(6) 5_666 5_666 ?
Se1 Sm3 Se6 83.93(6) 6_656 5_666 ?
N3 Sm3 Se6 81.0(3) 2_565 6_656 ?
N3 Sm3 Se6 74.6(3) . 6_656 ?
Se8 Sm3 Se6 117.36(7) 2_565 6_656 ?
Se8 Sm3 Se6 142.12(7) . 6_656 ?
Se2 Sm3 Se6 147.01(6) . 6_656 ?
Se1 Sm3 Se6 83.93(6) 5_666 6_656 ?
Se1 Sm3 Se6 64.39(6) 6_656 6_656 ?
Se6 Sm3 Se6 28.11(10) 5_666 6_656 ?
N3 Sm3 Se4 70.1(3) 2_565 . ?
N3 Sm3 Se4 94.9(3) . . ?
Se8 Sm3 Se4 114.86(7) 2_565 . ?
Se8 Sm3 Se4 29.54(7) . . ?
Se2 Sm3 Se4 83.34(5) . . ?
Se1 Sm3 Se4 63.86(5) 5_666 . ?
Se1 Sm3 Se4 146.90(6) 6_656 . ?
Se6 Sm3 Se4 90.38(7) 5_666 . ?
Se6 Sm3 Se4 117.92(7) 6_656 . ?
N3 Sm3 Se4 94.9(3) 2_565 2_565 ?
N3 Sm3 Se4 70.1(3) . 2_565 ?
Se8 Sm3 Se4 29.53(7) 2_565 2_565 ?
Se8 Sm3 Se4 114.86(7) . 2_565 ?
Se2 Sm3 Se4 83.34(5) . 2_565 ?
Se1 Sm3 Se4 146.90(6) 5_666 2_565 ?
Se1 Sm3 Se4 63.86(5) 6_656 2_565 ?
Se6 Sm3 Se4 117.92(7) 5_666 2_565 ?
Se6 Sm3 Se4 90.37(7) 6_656 2_565 ?
Se4 Sm3 Se4 143.88(10) . 2_565 ?
N3 Sm3 Sm2 120.9(3) 2_565 5_666 ?
N3 Sm3 Sm2 120.9(3) . 5_666 ?
Se8 Sm3 Sm2 134.93(5) 2_565 5_666 ?
Se8 Sm3 Sm2 134.94(5) . 5_666 ?
Se2 Sm3 Sm2 105.14(5) . 5_666 ?
Se1 Sm3 Sm2 47.16(3) 5_666 5_666 ?
Se1 Sm3 Sm2 47.16(3) 6_656 5_666 ?
Se6 Sm3 Sm2 46.41(5) 5_666 5_666 ?
Se6 Sm3 Sm2 46.41(5) 6_656 5_666 ?
Se4 Sm3 Sm2 107.93(5) . 5_666 ?
Se4 Sm3 Sm2 107.93(5) 2_565 5_666 ?
N3 N3 C11 64.5(12) 2_565 2_565 ?
N3 N3 C11 63.0(7) 2_565 . ?
C11 N3 C11 1.5(14) 2_565 . ?
N3 N3 C15 135.8(7) 2_565 . ?
C11 N3 C15 117.6(9) 2_565 . ?
C11 N3 C15 118.6 . . ?
N3 N3 Sm3 77.1(3) 2_565 . ?
C11 N3 Sm3 119.7(12) 2_565 . ?
C11 N3 Sm3 118.8(8) . . ?
C15 N3 Sm3 122.4(8) . . ?
C11 C11 N3 115.3(13) 2_565 2_565 ?
C11 C11 C12 99(2) 2_565 2_565 ?
N3 C11 C12 124.9(16) 2_565 2_565 ?
C11 C11 C12 79.16(10) 2_565 . ?
N3 C11 C12 136.0(7) 2_565 . ?
C12 C11 C12 20.0(18) 2_565 . ?
C11 C11 N3 62.9(11) 2_565 . ?
N3 C11 N3 52.5(13) 2_565 . ?
C12 C11 N3 134.9(9) 2_565 . ?
C12 C11 N3 123.0 . . ?
C12 C12 C11 80.8(15) 2_565 2_565 ?
C12 C12 C13 135.8 2_565 . ?
C11 C12 C13 117.1(11) 2_565 . ?
C12 C12 C11 79.1 2_565 . ?
C11 C12 C11 1.7(15) 2_565 . ?
C13 C12 C11 118.3 . . ?
C12 C12 C13 33.3(7) 2_565 2_565 ?
C11 C12 C13 97.7(15) 2_565 2_565 ?
C13 C12 C13 102.5(8) . 2_565 ?
C11 C12 C13 96.3(4) . 2_565 ?
C12 C13 C14 120.0 . . ?
C12 C13 C12 10.9(8) . 2_565 ?
C14 C13 C12 121.73(7) . 2_565 ?
C12 C13 C14 153.3(8) . 6_757 ?
C14 C13 C14 59.1(15) . 6_757 ?
C12 C13 C14 143.0(9) 2_565 6_757 ?
C15 C14 C13 120.0 . . ?
C15 C14 C14 147(2) . 6_757 ?
C13 C14 C14 76.6(19) . 6_757 ?
C15 C14 C13 102.7(18) . 6_757 ?
C13 C14 C13 99.9(16) . 6_757 ?
C14 C14 C13 44.3(8) 6_757 6_757 ?
C14 C15 N3 120.0 . . ?
Sm1 Se1 Sm2 85.74(4) . . ?
Sm1 Se1 Sm1 85.96(4) . 6_656 ?
Sm2 Se1 Sm1 148.20(5) . 6_656 ?
Sm1 Se1 Sm3 148.36(5) . 5_666 ?
Sm2 Se1 Sm3 85.53(4) . 5_666 ?
Sm1 Se1 Sm3 85.64(4) 6_656 5_666 ?
Sm1 Se2 Sm1 149.57(7) 2_565 . ?
Sm1 Se2 Sm3 86.48(4) 2_565 . ?
Sm1 Se2 Sm3 86.48(4) . . ?
Sm1 Se2 Sm2 85.68(4) 2_565 . ?
Sm1 Se2 Sm2 85.68(4) . . ?
Sm3 Se2 Sm2 149.76(7) . . ?
C31 Se3 Sm2 115.0(5) . . ?
C31 Se3 Sm1 103.9(5) . . ?
Sm2 Se3 Sm1 83.15(6) . . ?
C32 C31 C36 120.0 . . ?
C32 C31 Se3 118.5(9) . . ?
C36 C31 Se3 121.5(9) . . ?
C31 C32 C33 120.0 . . ?
C34 C33 C32 120.0 . . ?
C33 C34 C35 120.0 . . ?
C36 C35 C34 120.0 . . ?
C35 C36 C31 120.0 . . ?
C41 Se4 Sm1 114.1(6) . 2_565 ?
C41 Se4 Sm3 100.1(6) . . ?
Sm1 Se4 Sm3 82.46(6) 2_565 . ?
C42 C41 C46 120.0 . . ?
C42 C41 Se4 117.4(10) . . ?
C46 C41 Se4 122.6(10) . . ?
C41 C42 C43 120.0 . . ?
C42 C43 C44 120.0 . . ?
C45 C44 C43 120.0 . . ?
C46 C45 C44 120.0 . . ?
C45 C46 C41 120.0 . . ?
C51 Se5 Se5 81.6(6) 6_656 6_656 ?
C51 Se5 C56 53.1(9) 6_656 6_656 ?
Se5 Se5 C56 132.6(13) 6_656 6_656 ?
C51 Se5 C51 41.3(10) 6_656 . ?
Se5 Se5 C51 46.7(5) 6_656 . ?
C56 Se5 C51 93.6(16) 6_656 . ?
C51 Se5 Sm1 149.2(7) 6_656 6_656 ?
Se5 Se5 Sm1 87.63(13) 6_656 6_656 ?
C56 Se5 Sm1 138.2(13) 6_656 6_656 ?
C51 Se5 Sm1 113.3(5) . 6_656 ?
C51 Se5 Sm1 116.8(7) 6_656 . ?
Se5 Se5 Sm1 63.41(12) 6_656 . ?
C56 Se5 Sm1 121.5(14) 6_656 . ?
C51 Se5 Sm1 105.2(5) . . ?
Sm1 Se5 Sm1 82.90(6) 6_656 . ?
C51 C51 C52 76.0(6) 6_656 . ?
C51 C51 C56 158.2(15) 6_656 . ?
C52 C51 C56 120.0 . . ?
C51 C51 Se5 91.3(7) 6_656 6_656 ?
C52 C51 Se5 166.5(11) . 6_656 ?
C56 C51 Se5 71.2(10) . 6_656 ?
C51 C51 C52 54.8(8) 6_656 6_656 ?
C52 C51 C52 28.4(11) . 6_656 ?
C56 C51 C52 132.9(12) . 6_656 ?
Se5 C51 C52 138.5(15) 6_656 6_656 ?
C51 C51 Se5 47.4(6) 6_656 . ?
C52 C51 Se5 118.6(9) . . ?
C56 C51 Se5 121.1(9) . . ?
Se5 C51 Se5 51.6(4) 6_656 . ?
C52 C51 Se5 102.0(12) 6_656 . ?
C52 C52 C51 94.5(9) 6_656 . ?
C52 C52 C53 117.8(18) 6_656 . ?
C51 C52 C53 120.0 . . ?
C52 C52 C51 57.1(12) 6_656 6_656 ?
C51 C52 C51 49.3(10) . 6_656 ?
C53 C52 C51 163.1(14) . 6_656 ?
C52 C52 C53 40.6(11) 6_656 6_656 ?
C51 C52 C53 132.3(10) . 6_656 ?
C53 C52 C53 99.7(7) . 6_656 ?
C51 C52 C53 85.4(11) 6_656 6_656 ?
C54 C53 C52 120.0 . . ?
C54 C53 C52 126.5(9) . 6_656 ?
C52 C53 C52 21.6(11) . 6_656 ?
C53 C54 C55 120.0 . . ?
C54 C55 C56 120.0 . . ?
C55 C56 C51 120.0 . . ?
C55 C56 Se5 171.8(10) . 6_656 ?
C51 C56 Se5 55.7(8) . 6_656 ?
C16 N4 C20 120.0 . . ?
C17 C16 N4 120.0 . . ?
C16 C17 C18 120.0 . . ?
C19 C18 C17 120.0 . . ?
C18 C19 C20 120.0 . . ?
C19 C20 N4 120.0 . . ?
C61 Se6 Se6 86.2(7) 2_565 2_565 ?
C61 Se6 C66 54.5(10) 2_565 2_565 ?
Se6 Se6 C66 140.6(13) 2_565 2_565 ?
C61 Se6 C61 41.3(11) 2_565 . ?
Se6 Se6 C61 44.9(5) 2_565 . ?
C66 Se6 C61 95.8(18) 2_565 . ?
C61 Se6 Sm2 127.9(8) 2_565 . ?
Se6 Se6 Sm2 75.37(5) 2_565 . ?
C66 Se6 Sm2 128.5(16) 2_565 . ?
C61 Se6 Sm2 105.5(6) . . ?
C61 Se6 Sm3 137.5(8) 2_565 5_666 ?
Se6 Se6 Sm3 75.94(5) 2_565 5_666 ?
C66 Se6 Sm3 130.0(15) 2_565 5_666 ?
C61 Se6 Sm3 111.1(5) . 5_666 ?
Sm2 Se6 Sm3 84.70(7) . 5_666 ?
C61 C61 Se6 93.8(7) 2_565 2_565 ?
C61 C61 C62 74.6(6) 2_565 . ?
Se6 C61 C62 165.7(11) 2_565 . ?
C61 C61 C66 165.4(6) 2_565 . ?
Se6 C61 C66 71.8(11) 2_565 . ?
C62 C61 C66 120.0 . . ?
C61 C61 C62 55.6(8) 2_565 2_565 ?
Se6 C61 C62 148.4(14) 2_565 2_565 ?
C62 C61 C62 19.0(8) . 2_565 ?
C66 C61 C62 139.0(8) . 2_565 ?
C61 C61 Se6 44.9(5) 2_565 . ?
Se6 C61 Se6 48.9(4) 2_565 . ?
C62 C61 Se6 119.0(10) . . ?
C66 C61 Se6 120.7(10) . . ?
C62 C61 Se6 100.1(12) 2_565 . ?
C62 C62 C63 134.6 2_565 . ?
C62 C62 C61 105.4 2_565 . ?
C63 C62 C61 120.0 . . ?
C62 C62 C61 55.6(11) 2_565 2_565 ?
C63 C62 C61 169.8(11) . 2_565 ?
C61 C62 C61 49.8(11) . 2_565 ?
C62 C62 C63 33.0(7) 2_565 2_565 ?
C63 C62 C63 101.7(6) . 2_565 ?
C61 C62 C63 138.3(6) . 2_565 ?
C61 C62 C63 88.6(12) 2_565 2_565 ?
C62 C63 C64 120.0 . . ?
C62 C63 C62 12.4(5) . 2_565 ?
C64 C63 C62 132.4(5) . 2_565 ?
C65 C64 C63 120.0 . . ?
C66 C65 C64 120.0 . . ?
C65 C66 C61 120.0 . . ?
C65 C66 Se6 170.2(9) . 2_565 ?
C61 C66 Se6 53.7(8) . 2_565 ?
C71 Se7 Sm1 104.2(5) . . ?
C71 Se7 Sm2 111.9(5) . . ?
Sm1 Se7 Sm2 84.14(6) . . ?
C72 C71 C76 120.0 . . ?
C72 C71 Se7 117.7(9) . . ?
C76 C71 Se7 122.2(9) . . ?
C71 C72 C73 120.0 . . ?
C74 C73 C72 120.0 . . ?
C73 C74 C75 120.0 . . ?
C76 C75 C74 120.0 . . ?
C75 C76 C71 120.0 . . ?
C81 Se8 Sm3 104.7(6) . . ?
C81 Se8 Sm1 109.8(6) . 2_565 ?
Sm3 Se8 Sm1 83.22(6) . 2_565 ?
C82 C81 C86 120.0 . . ?
C82 C81 Se8 115.5(11) . . ?
C86 C81 Se8 124.5(11) . . ?
C83 C82 C81 120.0 . . ?
C82 C83 C84 120.0 . . ?
C85 C84 C83 120.0 . . ?
C84 C85 C86 120.0 . . ?
C85 C86 C81 120.0 . . ?
C21 N5 C25 120.0 . . ?
N5 C21 C22 120.0 . . ?
C23 C22 C21 120.0 . . ?
C22 C23 C24 120.0 . . ?
C25 C24 C23 120.0 . . ?
C24 C25 N5 120.0 . . ?

loop_
_geom_bond_atom_site_label_1
_geom_bond_atom_site_label_2
_geom_bond_distance
_geom_bond_site_symmetry_2
_geom_bond_publ_flag
Sm1 N1 2.592(6) . ?
Sm1 Se5 2.856(2) 6_656 ?
Sm1 Se4 2.912(3) 2_565 ?
Sm1 Se2 2.9140(9) . ?
Sm1 Se1 2.9350(16) . ?
Sm1 Se7 2.944(2) . ?
Sm1 Se1 2.9473(14) 6_656 ?
Sm1 Se3 3.081(2) . ?
Sm1 Se8 3.166(3) 2_565 ?
Sm1 Se5 3.191(3) . ?
Sm1 Sm2 3.9980(11) . ?
Sm1 Sm3 4.0075(12) . ?
N1 C1 1.3900 . ?
N1 C5 1.3900 . ?
C1 C2 1.3900 . ?
C2 C3 1.3900 . ?
C3 C4 1.3900 . ?
C4 C5 1.3900 . ?
Sm2 N2 2.574(8) . ?
Sm2 Se6 2.909(3) . ?
Sm2 Se6 2.909(3) 2_565 ?
Sm2 Se1 2.9416(14) . ?
Sm2 Se1 2.9416(14) 2_565 ?
Sm2 Se3 2.942(2) 2_565 ?
Sm2 Se3 2.942(2) . ?
Sm2 Se2 2.966(2) . ?
Sm2 Se7 3.022(2) 2_565 ?
Sm2 Se7 3.022(2) . ?
Sm2 Sm1 3.9980(11) 2_565 ?
N2 C10 1.386(8) 2_565 ?
N2 C10 1.386(8) . ?
N2 C6 1.386(8) 2_565 ?
N2 C6 1.386(8) . ?
C6 C10 0.21(9) 2_565 ?
C6 C7 1.396(8) . ?
C6 C9 1.418(17) 2_565 ?
C7 C9 0.29(8) 2_565 ?
C7 C8 1.389(8) . ?
C7 C10 1.417(16) 2_565 ?
C8 C7 1.389(8) 2_565 ?
C8 C9 1.390(8) 2_565 ?
C8 C9 1.390(8) . ?
C9 C7 0.29(8) 2_565 ?
C9 C10 1.396(8) . ?
C9 C6 1.418(17) 2_565 ?
C10 C6 0.21(9) 2_565 ?
C10 C7 1.417(16) 2_565 ?
Sm3 N3 2.677(11) 2_565 ?
Sm3 N3 2.677(11) . ?
Sm3 Se8 2.859(3) 2_565 ?
Sm3 Se8 2.859(3) . ?
Sm3 Se2 2.936(2) . ?
Sm3 Se1 2.9486(17) 5_666 ?
Sm3 Se1 2.9487(16) 6_656 ?
Sm3 Se6 3.026(3) 5_666 ?
Sm3 Se6 3.026(3) 6_656 ?
Sm3 Se4 3.162(3) . ?
Sm3 Se4 3.162(3) 2_565 ?
Sm3 Sm2 3.9995(13) 5_666 ?
N3 N3 1.20(3) 2_565 ?
N3 C11 1.344(15) 2_565 ?
N3 C11 1.3623 . ?
N3 C15 1.3900 . ?
C11 C11 0.04(4) 2_565 ?
C11 N3 1.344(16) 2_565 ?
C11 C12 1.371(7) 2_565 ?
C11 C12 1.3778 . ?
C12 C12 0.48(4) 2_565 ?
C12 C11 1.371(6) 2_565 ?
C12 C13 1.3900 . ?
C12 C13 1.77(4) 2_565 ?
C13 C14 1.3900 . ?
C13 C12 1.76(4) 2_565 ?
C13 C14 1.94(4) 6_757 ?
C14 C15 1.3900 . ?
C14 C14 1.71(3) 6_757 ?
C14 C13 1.94(2) 6_757 ?
Se1 Sm1 2.9474(14) 6_656 ?
Se1 Sm3 2.9485(16) 5_666 ?
Se2 Sm1 2.9139(9) 2_565 ?
Se3 C31 1.932(11) . ?
C31 C32 1.3900 . ?
C31 C36 1.3900 . ?
C32 C33 1.3900 . ?
C33 C34 1.3900 . ?
C34 C35 1.3900 . ?
C35 C36 1.3900 . ?
Se4 C41 1.908(13) . ?
Se4 Sm1 2.912(3) 2_565 ?
C41 C42 1.3900 . ?
C41 C46 1.3900 . ?
C42 C43 1.3900 . ?
C43 C44 1.3900 . ?
C44 C45 1.3900 . ?
C45 C46 1.3900 . ?
Se5 C51 1.436(14) 6_656 ?
Se5 Se5 1.546(5) 6_656 ?
Se5 C56 1.646(17) 6_656 ?
Se5 C51 1.951(12) . ?
Se5 Sm1 2.856(2) 6_656 ?
C51 C51 1.29(3) 6_656 ?
C51 C52 1.3900 . ?
C51 C56 1.3900 . ?
C51 Se5 1.436(14) 6_656 ?
C51 C52 1.651(15) 6_656 ?
C52 C52 0.79(3) 6_656 ?
C52 C53 1.3900 . ?
C52 C51 1.651(15) 6_656 ?
C52 C53 1.89(3) 6_656 ?
C53 C54 1.3900 . ?
C53 C52 1.89(2) 6_656 ?
C54 C55 1.3900 . ?
C55 C56 1.3900 . ?
C56 Se5 1.646(16) 6_656 ?
N4 C16 1.3900 . ?
N4 C20 1.3900 . ?
C16 C17 1.3900 . ?
C17 C18 1.3900 . ?
C18 C19 1.3900 . ?
C19 C20 1.3900 . ?
Se6 C61 1.376(14) 2_565 ?
Se6 Se6 1.470(5) 2_565 ?
Se6 C66 1.622(17) 2_565 ?
Se6 C61 1.945(13) . ?
Se6 Sm3 3.026(3) 5_666 ?
C61 C61 1.29(3) 2_565 ?
C61 Se6 1.376(14) 2_565 ?
C61 C62 1.3900 . ?
C61 C66 1.3900 . ?
C61 C62 1.624(15) 2_565 ?
C62 C62 0.55(3) 2_565 ?
C62 C63 1.3900 . ?
C62 C61 1.624(14) 2_565 ?
C62 C63 1.82(3) 2_565 ?
C63 C64 1.3900 . ?
C63 C62 1.82(2) 2_565 ?
C64 C65 1.3900 . ?
C65 C66 1.3900 . ?
C66 Se6 1.622(19) 2_565 ?
Se7 C71 1.910(11) . ?
C71 C72 1.3900 . ?
C71 C76 1.3900 . ?
C72 C73 1.3900 . ?
C73 C74 1.3900 . ?
C74 C75 1.3900 . ?
C75 C76 1.3900 . ?
Se8 C81 1.939(13) . ?
Se8 Sm1 3.166(3) 2_565 ?
C81 C82 1.3900 . ?
C81 C86 1.3900 . ?
C82 C83 1.3900 . ?
C83 C84 1.3900 . ?
C84 C85 1.3900 . ?
C85 C86 1.3900 . ?
N5 C21 1.3900 . ?
N5 C25 1.3900 . ?
C21 C22 1.3900 . ?
C22 C23 1.3900 . ?
C23 C24 1.3900 . ?
C24 C25 1.3900 . ?

loop_
_geom_torsion_atom_site_label_1
_geom_torsion_atom_site_label_2
_geom_torsion_atom_site_label_3
_geom_torsion_atom_site_label_4
_geom_torsion
_geom_torsion_site_symmetry_1
_geom_torsion_site_symmetry_2
_geom_torsion_site_symmetry_3
_geom_torsion_site_symmetry_4
_geom_torsion_publ_flag
Se5 Sm1 N1 C1 131.1(5) 6_656 . . . ?
Se4 Sm1 N1 C1 44.5(5) 2_565 . . . ?
Se2 Sm1 N1 C1 -36.4(5) . . . . ?
Se1 Sm1 N1 C1 -148.8(4) . . . . ?
Se7 Sm1 N1 C1 -107.4(5) . . . . ?
Se1 Sm1 N1 C1 88.6(5) 6_656 . . . ?
Se3 Sm1 N1 C1 -75.4(5) . . . . ?
Se8 Sm1 N1 C1 15.1(5) 2_565 . . . ?
Se5 Sm1 N1 C1 160.1(5) . . . . ?
Sm2 Sm1 N1 C1 -93.1(5) . . . . ?
Sm3 Sm1 N1 C1 24.1(5) . . . . ?
Se5 Sm1 N1 C5 -57.4(4) 6_656 . . . ?
Se4 Sm1 N1 C5 -144.0(5) 2_565 . . . ?
Se2 Sm1 N1 C5 135.1(4) . . . . ?
Se1 Sm1 N1 C5 22.7(5) . . . . ?
Se7 Sm1 N1 C5 64.1(4) . . . . ?
Se1 Sm1 N1 C5 -99.9(5) 6_656 . . . ?
Se3 Sm1 N1 C5 96.1(4) . . . . ?
Se8 Sm1 N1 C5 -173.4(4) 2_565 . . . ?
Se5 Sm1 N1 C5 -28.4(4) . . . . ?
Sm2 Sm1 N1 C5 78.4(5) . . . . ?
Sm3 Sm1 N1 C5 -164.4(4) . . . . ?
C5 N1 C1 C2 0.0 . . . . ?
Sm1 N1 C1 C2 171.3(5) . . . . ?
N1 C1 C2 C3 0.0 . . . . ?
C1 C2 C3 C4 0.0 . . . . ?
C2 C3 C4 C5 0.0 . . . . ?
C3 C4 C5 N1 0.0 . . . . ?
C1 N1 C5 C4 0.0 . . . . ?
Sm1 N1 C5 C4 -171.7(5) . . . . ?
N1 Sm1 Sm2 N2 -6.4(4) . . . . ?
Se5 Sm1 Sm2 N2 98.1(4) 6_656 . . . ?
Se4 Sm1 Sm2 N2 -113.9(4) 2_565 . . . ?
Se2 Sm1 Sm2 N2 -121.4(4) . . . . ?
Se1 Sm1 Sm2 N2 105.8(4) . . . . ?
Se7 Sm1 Sm2 N2 11.8(4) . . . . ?
Se1 Sm1 Sm2 N2 172.4(4) 6_656 . . . ?
Se3 Sm1 Sm2 N2 -30.0(4) . . . . ?
Se8 Sm1 Sm2 N2 -100.1(4) 2_565 . . . ?
Se5 Sm1 Sm2 N2 85.9(4) . . . . ?
Sm3 Sm1 Sm2 N2 -142.3(3) . . . . ?
N1 Sm1 Sm2 Se6 -88.1(2) . . . . ?
Se5 Sm1 Sm2 Se6 16.30(10) 6_656 . . . ?
Se4 Sm1 Sm2 Se6 164.33(9) 2_565 . . . ?
Se2 Sm1 Sm2 Se6 156.82(7) . . . . ?
Se1 Sm1 Sm2 Se6 24.08(6) . . . . ?
Se7 Sm1 Sm2 Se6 -69.93(8) . . . . ?
Se1 Sm1 Sm2 Se6 90.68(7) 6_656 . . . ?
Se3 Sm1 Sm2 Se6 -111.74(8) . . . . ?
Se8 Sm1 Sm2 Se6 178.12(7) 2_565 . . . ?
Se5 Sm1 Sm2 Se6 4.11(7) . . . . ?
Sm3 Sm1 Sm2 Se6 135.90(6) . . . . ?
N1 Sm1 Sm2 Se6 -108.1(2) . . . 2_565 ?
Se5 Sm1 Sm2 Se6 -3.67(11) 6_656 . . 2_565 ?
Se4 Sm1 Sm2 Se6 144.36(10) 2_565 . . 2_565 ?
Se2 Sm1 Sm2 Se6 136.85(9) . . . 2_565 ?
Se1 Sm1 Sm2 Se6 4.11(8) . . . 2_565 ?
Se7 Sm1 Sm2 Se6 -89.90(9) . . . 2_565 ?
Se1 Sm1 Sm2 Se6 70.71(8) 6_656 . . 2_565 ?
Se3 Sm1 Sm2 Se6 -131.71(9) . . . 2_565 ?
Se8 Sm1 Sm2 Se6 158.15(8) 2_565 . . 2_565 ?
Se5 Sm1 Sm2 Se6 -15.86(9) . . . 2_565 ?
Sm3 Sm1 Sm2 Se6 115.93(7) . . . 2_565 ?
N1 Sm1 Sm2 Se1 -112.2(2) . . . . ?
Se5 Sm1 Sm2 Se1 -7.78(8) 6_656 . . . ?
Se4 Sm1 Sm2 Se1 140.25(8) 2_565 . . . ?
Se2 Sm1 Sm2 Se1 132.74(6) . . . . ?
Se7 Sm1 Sm2 Se1 -94.01(7) . . . . ?
Se1 Sm1 Sm2 Se1 66.60(4) 6_656 . . . ?
Se3 Sm1 Sm2 Se1 -135.82(7) . . . . ?
Se8 Sm1 Sm2 Se1 154.04(6) 2_565 . . . ?
Se5 Sm1 Sm2 Se1 -19.97(6) . . . . ?
Sm3 Sm1 Sm2 Se1 111.82(4) . . . . ?
N1 Sm1 Sm2 Se1 -179.4(2) . . . 2_565 ?
Se5 Sm1 Sm2 Se1 -74.97(8) 6_656 . . 2_565 ?
Se4 Sm1 Sm2 Se1 73.05(9) 2_565 . . 2_565 ?
Se2 Sm1 Sm2 Se1 65.55(6) . . . 2_565 ?
Se1 Sm1 Sm2 Se1 -67.19(6) . . . 2_565 ?
Se7 Sm1 Sm2 Se1 -161.20(7) . . . 2_565 ?
Se1 Sm1 Sm2 Se1 -0.60(7) 6_656 . . 2_565 ?
Se3 Sm1 Sm2 Se1 156.99(7) . . . 2_565 ?
Se8 Sm1 Sm2 Se1 86.85(6) 2_565 . . 2_565 ?
Se5 Sm1 Sm2 Se1 -87.17(6) . . . 2_565 ?
Sm3 Sm1 Sm2 Se1 44.63(4) . . . 2_565 ?
N1 Sm1 Sm2 Se3 88.2(2) . . . 2_565 ?
Se5 Sm1 Sm2 Se3 -167.35(9) 6_656 . . 2_565 ?
Se4 Sm1 Sm2 Se3 -19.33(9) 2_565 . . 2_565 ?
Se2 Sm1 Sm2 Se3 -26.83(6) . . . 2_565 ?
Se1 Sm1 Sm2 Se3 -159.57(6) . . . 2_565 ?
Se7 Sm1 Sm2 Se3 106.42(8) . . . 2_565 ?
Se1 Sm1 Sm2 Se3 -92.98(6) 6_656 . . 2_565 ?
Se3 Sm1 Sm2 Se3 64.61(8) . . . 2_565 ?
Se8 Sm1 Sm2 Se3 -5.53(7) 2_565 . . 2_565 ?
Se5 Sm1 Sm2 Se3 -179.55(6) . . . 2_565 ?
Sm3 Sm1 Sm2 Se3 -47.75(5) . . . 2_565 ?
N1 Sm1 Sm2 Se3 23.6(2) . . . . ?
Se5 Sm1 Sm2 Se3 128.04(10) 6_656 . . . ?
Se4 Sm1 Sm2 Se3 -83.93(10) 2_565 . . . ?
Se2 Sm1 Sm2 Se3 -91.44(7) . . . . ?
Se1 Sm1 Sm2 Se3 135.82(7) . . . . ?
Se7 Sm1 Sm2 Se3 41.81(8) . . . . ?
Se1 Sm1 Sm2 Se3 -157.58(7) 6_656 . . . ?
Se8 Sm1 Sm2 Se3 -70.14(8) 2_565 . . . ?
Se5 Sm1 Sm2 Se3 115.85(7) . . . . ?
Sm3 Sm1 Sm2 Se3 -112.36(6) . . . . ?
N1 Sm1 Sm2 Se2 115.1(2) . . . . ?
Se5 Sm1 Sm2 Se2 -140.52(9) 6_656 . . . ?
Se4 Sm1 Sm2 Se2 7.50(9) 2_565 . . . ?
Se1 Sm1 Sm2 Se2 -132.74(6) . . . . ?
Se7 Sm1 Sm2 Se2 133.25(8) . . . . ?
Se1 Sm1 Sm2 Se2 -66.15(6) 6_656 . . . ?
Se3 Sm1 Sm2 Se2 91.44(7) . . . . ?
Se8 Sm1 Sm2 Se2 21.30(7) 2_565 . . . ?
Se5 Sm1 Sm2 Se2 -152.72(6) . . . . ?
Sm3 Sm1 Sm2 Se2 -20.92(5) . . . . ?
N1 Sm1 Sm2 Se7 110.8(2) . . . 2_565 ?
Se5 Sm1 Sm2 Se7 -144.77(9) 6_656 . . 2_565 ?
Se4 Sm1 Sm2 Se7 3.26(11) 2_565 . . 2_565 ?
Se2 Sm1 Sm2 Se7 -4.25(8) . . . 2_565 ?
Se1 Sm1 Sm2 Se7 -136.99(7) . . . 2_565 ?
Se7 Sm1 Sm2 Se7 129.00(12) . . . 2_565 ?
Se1 Sm1 Sm2 Se7 -70.39(8) 6_656 . . 2_565 ?
Se3 Sm1 Sm2 Se7 87.19(9) . . . 2_565 ?
Se8 Sm1 Sm2 Se7 17.05(8) 2_565 . . 2_565 ?
Se5 Sm1 Sm2 Se7 -156.97(8) . . . 2_565 ?
Sm3 Sm1 Sm2 Se7 -25.17(7) . . . 2_565 ?
N1 Sm1 Sm2 Se7 -18.2(2) . . . . ?
Se5 Sm1 Sm2 Se7 86.23(10) 6_656 . . . ?
Se4 Sm1 Sm2 Se7 -125.74(10) 2_565 . . . ?
Se2 Sm1 Sm2 Se7 -133.25(8) . . . . ?
Se1 Sm1 Sm2 Se7 94.01(7) . . . . ?
Se1 Sm1 Sm2 Se7 160.61(8) 6_656 . . . ?
Se3 Sm1 Sm2 Se7 -41.81(8) . . . . ?
Se8 Sm1 Sm2 Se7 -111.95(8) 2_565 . . . ?
Se5 Sm1 Sm2 Se7 74.04(8) . . . . ?
Sm3 Sm1 Sm2 Se7 -154.17(7) . . . . ?
N1 Sm1 Sm2 Sm1 135.8(2) . . . 2_565 ?
Se5 Sm1 Sm2 Sm1 -119.75(8) 6_656 . . 2_565 ?
Se4 Sm1 Sm2 Sm1 28.27(8) 2_565 . . 2_565 ?
Se2 Sm1 Sm2 Sm1 20.77(5) . . . 2_565 ?
Se1 Sm1 Sm2 Sm1 -111.98(4) . . . 2_565 ?
Se7 Sm1 Sm2 Sm1 154.01(6) . . . 2_565 ?
Se1 Sm1 Sm2 Sm1 -45.38(5) 6_656 . . 2_565 ?
Se3 Sm1 Sm2 Sm1 112.21(6) . . . 2_565 ?
Se8 Sm1 Sm2 Sm1 42.06(6) 2_565 . . 2_565 ?
Se5 Sm1 Sm2 Sm1 -131.95(5) . . . 2_565 ?
Sm3 Sm1 Sm2 Sm1 -0.15(3) . . . 2_565 ?
Se6 Sm2 N2 C10 -97(2) . . . 2_565 ?
Se6 Sm2 N2 C10 -67(2) 2_565 . . 2_565 ?
Se1 Sm2 N2 C10 -138(2) . . . 2_565 ?
Se1 Sm2 N2 C10 -26(2) 2_565 . . 2_565 ?
Se3 Sm2 N2 C10 56(2) 2_565 . . 2_565 ?
Se3 Sm2 N2 C10 140(2) . . . 2_565 ?
Se2 Sm2 N2 C10 98(2) . . . 2_565 ?
Se7 Sm2 N2 C10 25(2) 2_565 . . 2_565 ?
Se7 Sm2 N2 C10 171(2) . . . 2_565 ?
Sm1 Sm2 N2 C10 34(2) 2_565 . . 2_565 ?
Sm1 Sm2 N2 C10 162(2) . . . 2_565 ?
Se6 Sm2 N2 C10 67(2) . . . . ?
Se6 Sm2 N2 C10 97(2) 2_565 . . . ?
Se1 Sm2 N2 C10 26(2) . . . . ?
Se1 Sm2 N2 C10 138(2) 2_565 . . . ?
Se3 Sm2 N2 C10 -140(2) 2_565 . . . ?
Se3 Sm2 N2 C10 -56(2) . . . . ?
Se2 Sm2 N2 C10 -98(2) . . . . ?
Se7 Sm2 N2 C10 -171(2) 2_565 . . . ?
Se7 Sm2 N2 C10 -25(2) . . . . ?
Sm1 Sm2 N2 C10 -162(2) 2_565 . . . ?
Sm1 Sm2 N2 C10 -34(2) . . . . ?
Se6 Sm2 N2 C6 76(3) . . . 2_565 ?
Se6 Sm2 N2 C6 107(3) 2_565 . . 2_565 ?
Se1 Sm2 N2 C6 36(3) . . . 2_565 ?
Se1 Sm2 N2 C6 148(3) 2_565 . . 2_565 ?
Se3 Sm2 N2 C6 -130(3) 2_565 . . 2_565 ?
Se3 Sm2 N2 C6 -47(3) . . . 2_565 ?
Se2 Sm2 N2 C6 -88(3) . . . 2_565 ?
Se7 Sm2 N2 C6 -161(3) 2_565 . . 2_565 ?
Se7 Sm2 N2 C6 -15(3) . . . 2_565 ?
Sm1 Sm2 N2 C6 -152(3) 2_565 . . 2_565 ?
Sm1 Sm2 N2 C6 -24(3) . . . 2_565 ?
Se6 Sm2 N2 C6 -107(3) . . . . ?
Se6 Sm2 N2 C6 -76(3) 2_565 . . . ?
Se1 Sm2 N2 C6 -148(3) . . . . ?
Se1 Sm2 N2 C6 -36(3) 2_565 . . . ?
Se3 Sm2 N2 C6 47(3) 2_565 . . . ?
Se3 Sm2 N2 C6 130(3) . . . . ?
Se2 Sm2 N2 C6 88(3) . . . . ?
Se7 Sm2 N2 C6 15(3) 2_565 . . . ?
Se7 Sm2 N2 C6 161(3) . . . . ?
Sm1 Sm2 N2 C6 24(3) 2_565 . . . ?
Sm1 Sm2 N2 C6 152(3) . . . . ?
C10 N2 C6 C10 -92(3) . . . 2_565 ?
C6 N2 C6 C10 -102(4) 2_565 . . 2_565 ?
Sm2 N2 C6 C10 82(3) . . . 2_565 ?
C10 N2 C6 C7 89(5) 2_565 . . . ?
C10 N2 C6 C7 -3(4) . . . . ?
C6 N2 C6 C7 -13(8) 2_565 . . . ?
Sm2 N2 C6 C7 171(3) . . . . ?
C10 N2 C6 C9 76(5) 2_565 . . 2_565 ?
C10 N2 C6 C9 -16(4) . . . 2_565 ?
C6 N2 C6 C9 -26(8) 2_565 . . 2_565 ?
Sm2 N2 C6 C9 158(3) . . . 2_565 ?
C10 C6 C7 C9 1(4) 2_565 . . 2_565 ?
N2 C6 C7 C9 -85(5) . . . 2_565 ?
C10 C6 C7 C8 83(5) 2_565 . . . ?
N2 C6 C7 C8 -3(6) . . . . ?
C9 C6 C7 C8 82(4) 2_565 . . . ?
N2 C6 C7 C10 -86(5) . . . 2_565 ?
C9 C6 C7 C10 -1(4) 2_565 . . 2_565 ?
C9 C7 C8 C7 103(4) 2_565 . . 2_565 ?
C6 C7 C8 C7 18(7) . . . 2_565 ?
C10 C7 C8 C7 28(7) 2_565 . . 2_565 ?
C6 C7 C8 C9 -85(4) . . . 2_565 ?
C10 C7 C8 C9 -75(4) 2_565 . . 2_565 ?
C9 C7 C8 C9 90(3) 2_565 . . . ?
C6 C7 C8 C9 5(4) . . . . ?
C10 C7 C8 C9 14(4) 2_565 . . . ?
C7 C8 C9 C7 84(3) . . . 2_565 ?
C9 C8 C9 C7 97(4) 2_565 . . 2_565 ?
C7 C8 C9 C10 -1(4) . . . . ?
C7 C8 C9 C10 -84(4) 2_565 . . . ?
C9 C8 C9 C10 13(6) 2_565 . . . ?
C7 C8 C9 C6 9(4) . . . 2_565 ?
C7 C8 C9 C6 -75(4) 2_565 . . 2_565 ?
C9 C8 C9 C6 23(7) 2_565 . . 2_565 ?
C10 N2 C10 C6 -93(4) 2_565 . . 2_565 ?
C6 N2 C10 C6 -83(3) . . . 2_565 ?
Sm2 N2 C10 C6 103(3) . . . 2_565 ?
C10 N2 C10 C9 -3(6) 2_565 . . . ?
C6 N2 C10 C9 89(4) 2_565 . . . ?
C6 N2 C10 C9 7(3) . . . . ?
Sm2 N2 C10 C9 -167(3) . . . . ?
C10 N2 C10 C7 -17(7) 2_565 . . 2_565 ?
C6 N2 C10 C7 76(5) 2_565 . . 2_565 ?
C6 N2 C10 C7 -7(4) . . . 2_565 ?
Sm2 N2 C10 C7 179(3) . . . 2_565 ?
C7 C9 C10 C6 -1(4) 2_565 . . 2_565 ?
C8 C9 C10 C6 81(5) . . . 2_565 ?
C7 C9 C10 N2 -87(4) 2_565 . . . ?
C8 C9 C10 N2 -5(6) . . . . ?
C6 C9 C10 N2 -86(4) 2_565 . . . ?
C8 C9 C10 C7 82(4) . . . 2_565 ?
C6 C9 C10 C7 1(4) 2_565 . . 2_565 ?
Se8 Sm3 N3 N3 -131.11(11) 2_565 . . 2_565 ?
Se8 Sm3 N3 N3 -45.00(9) . . . 2_565 ?
Se2 Sm3 N3 N3 -101.8(3) . . . 2_565 ?
Se1 Sm3 N3 N3 39.2(3) 5_666 . . 2_565 ?
Se1 Sm3 N3 N3 151.8(2) 6_656 . . 2_565 ?
Se6 Sm3 N3 N3 73.22(11) 5_666 . . 2_565 ?
Se6 Sm3 N3 N3 101.26(12) 6_656 . . 2_565 ?
Se4 Sm3 N3 N3 -16.39(6) . . . 2_565 ?
Se4 Sm3 N3 N3 -162.61(7) 2_565 . . 2_565 ?
Sm2 Sm3 N3 N3 97.9(2) 5_666 . . 2_565 ?
N3 Sm3 N3 C11 50.4(13) 2_565 . . 2_565 ?
Se8 Sm3 N3 C11 -80.8(12) 2_565 . . 2_565 ?
Se8 Sm3 N3 C11 5.3(12) . . . 2_565 ?
Se2 Sm3 N3 C11 -51.4(15) . . . 2_565 ?
Se1 Sm3 N3 C11 89.6(11) 5_666 . . 2_565 ?
Se1 Sm3 N3 C11 -157.8(11) 6_656 . . 2_565 ?
Se6 Sm3 N3 C11 123.6(13) 5_666 . . 2_565 ?
Se6 Sm3 N3 C11 151.6(13) 6_656 . . 2_565 ?
Se4 Sm3 N3 C11 34.0(13) . . . 2_565 ?
Se4 Sm3 N3 C11 -112.3(12) 2_565 . . 2_565 ?
Sm2 Sm3 N3 C11 148.2(11) 5_666 . . 2_565 ?
N3 Sm3 N3 C11 48.9(9) 2_565 . . . ?
Se8 Sm3 N3 C11 -82.2(9) 2_565 . . . ?
Se8 Sm3 N3 C11 3.9(9) . . . . ?
Se2 Sm3 N3 C11 -52.9(10) . . . . ?
Se1 Sm3 N3 C11 88.1(9) 5_666 . . . ?
Se1 Sm3 N3 C11 -159.3(8) 6_656 . . . ?
Se6 Sm3 N3 C11 122.1(9) 5_666 . . . ?
Se6 Sm3 N3 C11 150.2(9) 6_656 . . . ?
Se4 Sm3 N3 C11 32.5(9) . . . . ?
Se4 Sm3 N3 C11 -113.7(9) 2_565 . . . ?
Sm2 Sm3 N3 C11 146.8(8) 5_666 . . . ?
N3 Sm3 N3 C15 -136.5(9) 2_565 . . . ?
Se8 Sm3 N3 C15 92.4(9) 2_565 . . . ?
Se8 Sm3 N3 C15 178.5(9) . . . . ?
Se2 Sm3 N3 C15 121.7(8) . . . . ?
Se1 Sm3 N3 C15 -97.3(10) 5_666 . . . ?
Se1 Sm3 N3 C15 15.3(10) 6_656 . . . ?
Se6 Sm3 N3 C15 -63.3(9) 5_666 . . . ?
Se6 Sm3 N3 C15 -35.3(8) 6_656 . . . ?
Se4 Sm3 N3 C15 -152.9(9) . . . . ?
Se4 Sm3 N3 C15 60.9(9) 2_565 . . . ?
Sm2 Sm3 N3 C15 -38.6(10) 5_666 . . . ?
N3 N3 C11 C11 -180(100) 2_565 . . 2_565 ?
C15 N3 C11 C11 -50.2(11) . . . 2_565 ?
Sm3 N3 C11 C11 124.6(13) . . . 2_565 ?
C11 N3 C11 N3 180(100) 2_565 . . 2_565 ?
C15 N3 C11 N3 129.7(7) . . . 2_565 ?
Sm3 N3 C11 N3 -55.5(8) . . . 2_565 ?
N3 N3 C11 C12 -105(2) 2_565 . . 2_565 ?
C11 N3 C11 C12 75(3) 2_565 . . 2_565 ?
C15 N3 C11 C12 25(2) . . . 2_565 ?
Sm3 N3 C11 C12 -160(2) . . . 2_565 ?
N3 N3 C11 C12 -125.6(7) 2_565 . . . ?
C11 N3 C11 C12 54.3(10) 2_565 . . . ?
C15 N3 C11 C12 4.1 . . . . ?
Sm3 N3 C11 C12 178.9(10) . . . . ?
C11 C11 C12 C12 180(100) 2_565 . . 2_565 ?
N3 C11 C12 C12 64.4(18) 2_565 . . 2_565 ?
N3 C11 C12 C12 132.5 . . . 2_565 ?
N3 C11 C12 C11 -115.4(16) 2_565 . . 2_565 ?
C12 C11 C12 C11 -180(100) 2_565 . . 2_565 ?
N3 C11 C12 C11 -47.4(6) . . . 2_565 ?
C11 C11 C12 C13 43.3(4) 2_565 . . . ?
N3 C11 C12 C13 -72.1(18) 2_565 . . . ?
C12 C11 C12 C13 -136.5 2_565 . . . ?
N3 C11 C12 C13 -4.1 . . . . ?
C11 C11 C12 C13 151.2(8) 2_565 . . 2_565 ?
N3 C11 C12 C13 36(2) 2_565 . . 2_565 ?
C12 C11 C12 C13 -28.7(7) 2_565 . . 2_565 ?
N3 C11 C12 C13 103.8(6) . . . 2_565 ?
C12 C12 C13 C14 -102.3 2_565 . . . ?
C11 C12 C13 C14 3.2(11) 2_565 . . . ?
C11 C12 C13 C14 1.9 . . . . ?
C13 C12 C13 C14 -102.4 2_565 . . . ?
C11 C12 C13 C12 105.6(11) 2_565 . . 2_565 ?
C11 C12 C13 C12 104.27(10) . . . 2_565 ?
C13 C12 C13 C12 -0.01(10) 2_565 . . 2_565 ?
C12 C12 C13 C14 -22(3) 2_565 . . 6_757 ?
C11 C12 C13 C14 83(4) 2_565 . . 6_757 ?
C11 C12 C13 C14 82(3) . . . 6_757 ?
C13 C12 C13 C14 -22(3) 2_565 . . 6_757 ?
C12 C13 C14 C15 0.0 . . . . ?
C12 C13 C14 C15 -12.5(9) 2_565 . . . ?
C14 C13 C14 C15 -148.9(11) 6_757 . . . ?
C12 C13 C14 C14 148.9(11) . . . 6_757 ?
C12 C13 C14 C14 136.4(13) 2_565 . . 6_757 ?
C12 C13 C14 C13 111.0(11) . . . 6_757 ?
C12 C13 C14 C13 98.4(14) 2_565 . . 6_757 ?
C14 C13 C14 C13 -37.9(6) 6_757 . . 6_757 ?
C13 C14 C15 N3 0.0 . . . . ?
C14 C14 C15 N3 -113.2(17) 6_757 . . . ?
C13 C14 C15 N3 -109.5(8) 6_757 . . . ?
N3 N3 C15 C14 77.6(9) 2_565 . . . ?
C11 N3 C15 C14 -3.3(12) 2_565 . . . ?
C11 N3 C15 C14 -2.0 . . . . ?
Sm3 N3 C15 C14 -176.5(10) . . . . ?
N1 Sm1 Se1 Sm2 98.9(2) . . . . ?
Se5 Sm1 Se1 Sm2 174.51(6) 6_656 . . . ?
Se4 Sm1 Se1 Sm2 -109.81(13) 2_565 . . . ?
Se2 Sm1 Se1 Sm2 -33.05(4) . . . . ?
Se7 Sm1 Se1 Sm2 55.30(5) . . . . ?
Se1 Sm1 Se1 Sm2 -117.85(3) 6_656 . . . ?
Se3 Sm1 Se1 Sm2 30.71(5) . . . . ?
Se8 Sm1 Se1 Sm2 -50.29(11) 2_565 . . . ?
Se5 Sm1 Se1 Sm2 158.69(6) . . . . ?
Sm3 Sm1 Se1 Sm2 -75.33(3) . . . . ?
N1 Sm1 Se1 Sm1 -111.9(2) . . . 6_656 ?
Se5 Sm1 Se1 Sm1 -36.21(6) 6_656 . . 6_656 ?
Se4 Sm1 Se1 Sm1 39.47(14) 2_565 . . 6_656 ?
Se2 Sm1 Se1 Sm1 116.23(5) . . . 6_656 ?
Se7 Sm1 Se1 Sm1 -155.42(6) . . . 6_656 ?
Se1 Sm1 Se1 Sm1 31.43(5) 6_656 . . 6_656 ?
Se3 Sm1 Se1 Sm1 179.99(5) . . . 6_656 ?
Se8 Sm1 Se1 Sm1 98.98(10) 2_565 . . 6_656 ?
Se5 Sm1 Se1 Sm1 -52.03(5) . . . 6_656 ?
Sm2 Sm1 Se1 Sm1 149.28(5) . . . 6_656 ?
Sm3 Sm1 Se1 Sm1 73.95(4) . . . 6_656 ?
N1 Sm1 Se1 Sm3 173.2(2) . . . 5_666 ?
Se5 Sm1 Se1 Sm3 -111.15(10) 6_656 . . 5_666 ?
Se4 Sm1 Se1 Sm3 -35.46(18) 2_565 . . 5_666 ?
Se2 Sm1 Se1 Sm3 41.29(10) . . . 5_666 ?
Se7 Sm1 Se1 Sm3 129.64(11) . . . 5_666 ?
Se1 Sm1 Se1 Sm3 -43.50(10) 6_656 . . 5_666 ?
Se3 Sm1 Se1 Sm3 105.06(10) . . . 5_666 ?
Se8 Sm1 Se1 Sm3 24.05(16) 2_565 . . 5_666 ?
Se5 Sm1 Se1 Sm3 -126.96(10) . . . 5_666 ?
Sm2 Sm1 Se1 Sm3 74.34(9) . . . 5_666 ?
Sm3 Sm1 Se1 Sm3 -0.99(10) . . . 5_666 ?
N2 Sm2 Se1 Sm1 -112.5(3) . . . . ?
Se6 Sm2 Se1 Sm1 -155.03(7) . . . . ?
Se6 Sm2 Se1 Sm1 -177.00(6) 2_565 . . . ?
Se1 Sm2 Se1 Sm1 116.85(4) 2_565 . . . ?
Se3 Sm2 Se1 Sm1 39.52(11) 2_565 . . . ?
Se3 Sm2 Se1 Sm1 -32.25(5) . . . . ?
Se2 Sm2 Se1 Sm1 32.47(3) . . . . ?
Se7 Sm2 Se1 Sm1 100.79(11) 2_565 . . . ?
Se7 Sm2 Se1 Sm1 -53.88(6) . . . . ?
Sm1 Sm2 Se1 Sm1 74.18(4) 2_565 . . . ?
N2 Sm2 Se1 Sm1 172.2(3) . . . 6_656 ?
Se6 Sm2 Se1 Sm1 129.70(13) . . . 6_656 ?
Se6 Sm2 Se1 Sm1 107.74(12) 2_565 . . 6_656 ?
Se1 Sm2 Se1 Sm1 41.58(13) 2_565 . . 6_656 ?
Se3 Sm2 Se1 Sm1 -35.74(17) 2_565 . . 6_656 ?
Se3 Sm2 Se1 Sm1 -107.51(12) . . . 6_656 ?
Se2 Sm2 Se1 Sm1 -42.80(11) . . . 6_656 ?
Se7 Sm2 Se1 Sm1 25.52(18) 2_565 . . 6_656 ?
Se7 Sm2 Se1 Sm1 -129.14(12) . . . 6_656 ?
Sm1 Sm2 Se1 Sm1 -1.08(12) 2_565 . . 6_656 ?
Sm1 Sm2 Se1 Sm1 -75.26(10) . . . 6_656 ?
N2 Sm2 Se1 Sm3 97.9(3) . . . 5_666 ?
Se6 Sm2 Se1 Sm3 55.41(6) . . . 5_666 ?
Se6 Sm2 Se1 Sm3 33.44(5) 2_565 . . 5_666 ?
Se1 Sm2 Se1 Sm3 -32.71(5) 2_565 . . 5_666 ?
Se3 Sm2 Se1 Sm3 -110.04(10) 2_565 . . 5_666 ?
Se3 Sm2 Se1 Sm3 178.19(5) . . . 5_666 ?
Se2 Sm2 Se1 Sm3 -117.09(4) . . . 5_666 ?
Se7 Sm2 Se1 Sm3 -48.77(12) 2_565 . . 5_666 ?
Se7 Sm2 Se1 Sm3 156.56(6) . . . 5_666 ?
Sm1 Sm2 Se1 Sm3 -75.38(4) 2_565 . . 5_666 ?
Sm1 Sm2 Se1 Sm3 -149.56(5) . . . 5_666 ?
N1 Sm1 Se2 Sm1 -171.4(2) . . . 2_565 ?
Se5 Sm1 Se2 Sm1 35.3(2) 6_656 . . 2_565 ?
Se4 Sm1 Se2 Sm1 111.37(14) 2_565 . . 2_565 ?
Se1 Sm1 Se2 Sm1 -41.11(14) . . . 2_565 ?
Se7 Sm1 Se2 Sm1 -107.15(14) . . . 2_565 ?
Se1 Sm1 Se2 Sm1 44.27(14) 6_656 . . 2_565 ?
Se3 Sm1 Se2 Sm1 -128.54(15) . . . 2_565 ?
Se8 Sm1 Se2 Sm1 128.65(15) 2_565 . . 2_565 ?
Se5 Sm1 Se2 Sm1 -21.9(2) . . . 2_565 ?
Sm2 Sm1 Se2 Sm1 -73.86(13) . . . 2_565 ?
Sm3 Sm1 Se2 Sm1 76.91(13) . . . 2_565 ?
N1 Sm1 Se2 Sm3 111.7(2) . . . . ?
Se5 Sm1 Se2 Sm3 -41.60(15) 6_656 . . . ?
Se4 Sm1 Se2 Sm3 34.46(6) 2_565 . . . ?
Se1 Sm1 Se2 Sm3 -118.02(5) . . . . ?
Se7 Sm1 Se2 Sm3 175.94(6) . . . . ?
Se1 Sm1 Se2 Sm3 -32.65(4) 6_656 . . . ?
Se3 Sm1 Se2 Sm3 154.54(7) . . . . ?
Se8 Sm1 Se2 Sm3 51.74(6) 2_565 . . . ?
Se5 Sm1 Se2 Sm3 -98.84(11) . . . . ?
Sm2 Sm1 Se2 Sm3 -150.77(6) . . . . ?
N1 Sm1 Se2 Sm2 -97.5(2) . . . . ?
Se5 Sm1 Se2 Sm2 109.17(14) 6_656 . . . ?
Se4 Sm1 Se2 Sm2 -174.77(6) 2_565 . . . ?
Se1 Sm1 Se2 Sm2 32.75(4) . . . . ?
Se7 Sm1 Se2 Sm2 -33.29(5) . . . . ?
Se1 Sm1 Se2 Sm2 118.13(5) 6_656 . . . ?
Se3 Sm1 Se2 Sm2 -54.68(6) . . . . ?
Se8 Sm1 Se2 Sm2 -157.49(7) 2_565 . . . ?
Se5 Sm1 Se2 Sm2 51.94(11) . . . . ?
Sm3 Sm1 Se2 Sm2 150.77(6) . . . . ?
N3 Sm3 Se2 Sm1 87.4(5) 2_565 . . 2_565 ?
N3 Sm3 Se2 Sm1 122.2(5) . . . 2_565 ?
Se8 Sm3 Se2 Sm1 151.98(7) 2_565 . . 2_565 ?
Se8 Sm3 Se2 Sm1 57.65(6) . . . 2_565 ?
Se1 Sm3 Se2 Sm1 -32.66(4) 5_666 . . 2_565 ?
Se1 Sm3 Se2 Sm1 -117.72(5) 6_656 . . 2_565 ?
Se6 Sm3 Se2 Sm1 -48.70(10) 5_666 . . 2_565 ?
Se6 Sm3 Se2 Sm1 -101.68(9) 6_656 . . 2_565 ?
Se4 Sm3 Se2 Sm1 31.64(6) . . . 2_565 ?
Se4 Sm3 Se2 Sm1 177.98(6) 2_565 . . 2_565 ?
Sm2 Sm3 Se2 Sm1 -75.19(4) 5_666 . . 2_565 ?
N3 Sm3 Se2 Sm1 -122.2(5) 2_565 . . . ?
N3 Sm3 Se2 Sm1 -87.4(5) . . . . ?
Se8 Sm3 Se2 Sm1 -57.64(6) 2_565 . . . ?
Se8 Sm3 Se2 Sm1 -151.97(7) . . . . ?
Se1 Sm3 Se2 Sm1 117.72(5) 5_666 . . . ?
Se1 Sm3 Se2 Sm1 32.66(4) 6_656 . . . ?
Se6 Sm3 Se2 Sm1 101.68(9) 5_666 . . . ?
Se6 Sm3 Se2 Sm1 48.70(10) 6_656 . . . ?
Se4 Sm3 Se2 Sm1 -177.98(6) . . . . ?
Se4 Sm3 Se2 Sm1 -31.64(6) 2_565 . . . ?
Sm2 Sm3 Se2 Sm1 75.19(4) 5_666 . . . ?
N3 Sm3 Se2 Sm2 162.6(5) 2_565 . . . ?
N3 Sm3 Se2 Sm2 -162.6(5) . . . . ?
Se8 Sm3 Se2 Sm2 -132.83(6) 2_565 . . . ?
Se8 Sm3 Se2 Sm2 132.84(6) . . . . ?
Se1 Sm3 Se2 Sm2 42.53(3) 5_666 . . . ?
Se1 Sm3 Se2 Sm2 -42.53(3) 6_656 . . . ?
Se6 Sm3 Se2 Sm2 26.49(9) 5_666 . . . ?
Se6 Sm3 Se2 Sm2 -26.49(9) 6_656 . . . ?
Se4 Sm3 Se2 Sm2 106.83(5) . . . . ?
Se4 Sm3 Se2 Sm2 -106.83(5) 2_565 . . . ?
Sm2 Sm3 Se2 Sm2 -0.001(1) 5_666 . . . ?
N2 Sm2 Se2 Sm1 -104.60(3) . . . 2_565 ?
Se6 Sm2 Se2 Sm1 104.71(10) . . . 2_565 ?
Se6 Sm2 Se2 Sm1 46.09(12) 2_565 . . 2_565 ?
Se1 Sm2 Se2 Sm1 118.07(5) . . . 2_565 ?
Se1 Sm2 Se2 Sm1 32.73(4) 2_565 . . 2_565 ?
Se3 Sm2 Se2 Sm1 -57.83(5) 2_565 . . 2_565 ?
Se3 Sm2 Se2 Sm1 -151.37(6) . . . 2_565 ?
Se7 Sm2 Se2 Sm1 -32.44(5) 2_565 . . 2_565 ?
Se7 Sm2 Se2 Sm1 -176.76(6) . . . 2_565 ?
Sm1 Sm2 Se2 Sm1 150.80(7) . . . 2_565 ?
N2 Sm2 Se2 Sm1 104.60(3) . . . . ?
Se6 Sm2 Se2 Sm1 -46.09(12) . . . . ?
Se6 Sm2 Se2 Sm1 -104.71(10) 2_565 . . . ?
Se1 Sm2 Se2 Sm1 -32.73(4) . . . . ?
Se1 Sm2 Se2 Sm1 -118.07(5) 2_565 . . . ?
Se3 Sm2 Se2 Sm1 151.37(6) 2_565 . . . ?
Se3 Sm2 Se2 Sm1 57.83(5) . . . . ?
Se7 Sm2 Se2 Sm1 176.76(6) 2_565 . . . ?
Se7 Sm2 Se2 Sm1 32.44(5) . . . . ?
Sm1 Sm2 Se2 Sm1 -150.80(7) 2_565 . . . ?
N2 Sm2 Se2 Sm3 180.0 . . . . ?
Se6 Sm2 Se2 Sm3 29.31(11) . . . . ?
Se6 Sm2 Se2 Sm3 -29.30(11) 2_565 . . . ?
Se1 Sm2 Se2 Sm3 42.67(3) . . . . ?
Se1 Sm2 Se2 Sm3 -42.67(3) 2_565 . . . ?
Se3 Sm2 Se2 Sm3 -133.23(5) 2_565 . . . ?
Se3 Sm2 Se2 Sm3 133.23(5) . . . . ?
Se7 Sm2 Se2 Sm3 -107.84(5) 2_565 . . . ?
Se7 Sm2 Se2 Sm3 107.84(5) . . . . ?
Sm1 Sm2 Se2 Sm3 -75.40(3) 2_565 . . . ?
Sm1 Sm2 Se2 Sm3 75.40(3) . . . . ?
N2 Sm2 Se3 C31 54.7(6) . . . . ?
Se6 Sm2 Se3 C31 -10.4(6) . . . . ?
Se6 Sm2 Se3 C31 9.0(6) 2_565 . . . ?
Se1 Sm2 Se3 C31 -71.4(6) . . . . ?
Se1 Sm2 Se3 C31 -147.9(6) 2_565 . . . ?
Se3 Sm2 Se3 C31 138.8(6) 2_565 . . . ?
Se2 Sm2 Se3 C31 -155.7(6) . . . . ?
Se7 Sm2 Se3 C31 133.3(6) 2_565 . . . ?
Se7 Sm2 Se3 C31 -31.3(6) . . . . ?
Sm1 Sm2 Se3 C31 -176.9(6) 2_565 . . . ?
Sm1 Sm2 Se3 C31 -102.1(6) . . . . ?
N2 Sm2 Se3 Sm1 156.8(2) . . . . ?
Se6 Sm2 Se3 Sm1 91.69(7) . . . . ?
Se6 Sm2 Se3 Sm1 111.11(11) 2_565 . . . ?
Se1 Sm2 Se3 Sm1 30.70(5) . . . . ?
Se1 Sm2 Se3 Sm1 -45.75(12) 2_565 . . . ?
Se3 Sm2 Se3 Sm1 -119.02(4) 2_565 . . . ?
Se2 Sm2 Se3 Sm1 -53.52(4) . . . . ?
Se7 Sm2 Se3 Sm1 -124.56(6) 2_565 . . . ?
Se7 Sm2 Se3 Sm1 70.88(11) . . . . ?
Sm1 Sm2 Se3 Sm1 -74.80(5) 2_565 . . . ?
N1 Sm1 Se3 C31 -44.5(6) . . . . ?
Se5 Sm1 Se3 C31 2.6(5) 6_656 . . . ?
Se4 Sm1 Se3 C31 -116.3(5) 2_565 . . . ?
Se2 Sm1 Se3 C31 169.9(5) . . . . ?
Se1 Sm1 Se3 C31 83.3(5) . . . . ?
Se7 Sm1 Se3 C31 35.3(5) . . . . ?
Se1 Sm1 Se3 C31 156.6(5) 6_656 . . . ?
Se8 Sm1 Se3 C31 -128.9(5) 2_565 . . . ?
Se5 Sm1 Se3 C31 28.1(5) . . . . ?
Sm2 Sm1 Se3 C31 114.2(5) . . . . ?
Sm3 Sm1 Se3 C31 -171.0(5) . . . . ?
N1 Sm1 Se3 Sm2 -158.6(2) . . . . ?
Se5 Sm1 Se3 Sm2 -111.52(11) 6_656 . . . ?
Se4 Sm1 Se3 Sm2 129.56(7) 2_565 . . . ?
Se2 Sm1 Se3 Sm2 55.71(5) . . . . ?
Se1 Sm1 Se3 Sm2 -30.86(5) . . . . ?
Se7 Sm1 Se3 Sm2 -78.85(11) . . . . ?
Se1 Sm1 Se3 Sm2 42.43(12) 6_656 . . . ?
Se8 Sm1 Se3 Sm2 116.95(6) 2_565 . . . ?
Se5 Sm1 Se3 Sm2 -86.09(7) . . . . ?
Sm3 Sm1 Se3 Sm2 74.86(5) . . . . ?
Sm2 Se3 C31 C32 -146.6(8) . . . . ?
Sm1 Se3 C31 C32 124.5(8) . . . . ?
Sm2 Se3 C31 C36 34.0(12) . . . . ?
Sm1 Se3 C31 C36 -54.8(11) . . . . ?
C36 C31 C32 C33 0.0 . . . . ?
Se3 C31 C32 C33 -179.4(13) . . . . ?
C31 C32 C33 C34 0.0 . . . . ?
C32 C33 C34 C35 0.0 . . . . ?
C33 C34 C35 C36 0.0 . . . . ?
C34 C35 C36 C31 0.0 . . . . ?
C32 C31 C36 C35 0.0 . . . . ?
Se3 C31 C36 C35 179.3(13) . . . . ?
N3 Sm3 Se4 C41 -57.7(7) 2_565 . . . ?
N3 Sm3 Se4 C41 -50.2(7) . . . . ?
Se8 Sm3 Se4 C41 19.7(6) 2_565 . . . ?
Se8 Sm3 Se4 C41 25.9(6) . . . . ?
Se2 Sm3 Se4 C41 81.3(6) . . . . ?
Se1 Sm3 Se4 C41 167.9(6) 5_666 . . . ?
Se1 Sm3 Se4 C41 149.4(6) 6_656 . . . ?
Se6 Sm3 Se4 C41 -131.1(6) 5_666 . . . ?
Se6 Sm3 Se4 C41 -125.3(6) 6_656 . . . ?
Se4 Sm3 Se4 C41 12.3(6) 2_565 . . . ?
Sm2 Sm3 Se4 C41 -174.9(6) 5_666 . . . ?
N3 Sm3 Se4 Sm1 -170.9(3) 2_565 . . 2_565 ?
N3 Sm3 Se4 Sm1 -163.4(3) . . . 2_565 ?
Se8 Sm3 Se4 Sm1 -93.57(8) 2_565 . . 2_565 ?
Se8 Sm3 Se4 Sm1 -87.30(14) . . . 2_565 ?
Se2 Sm3 Se4 Sm1 -31.90(5) . . . 2_565 ?
Se1 Sm3 Se4 Sm1 54.63(5) 5_666 . . 2_565 ?
Se1 Sm3 Se4 Sm1 36.22(13) 6_656 . . 2_565 ?
Se6 Sm3 Se4 Sm1 115.64(7) 5_666 . . 2_565 ?
Se6 Sm3 Se4 Sm1 121.47(7) 6_656 . . 2_565 ?
Se4 Sm3 Se4 Sm1 -100.92(15) 2_565 . . 2_565 ?
Sm2 Sm3 Se4 Sm1 71.91(6) 5_666 . . 2_565 ?
Sm1 Se4 C41 C42 -150.1(9) 2_565 . . . ?
Sm3 Se4 C41 C42 123.7(10) . . . . ?
Sm1 Se4 C41 C46 32.8(13) 2_565 . . . ?
Sm3 Se4 C41 C46 -53.4(12) . . . . ?
C46 C41 C42 C43 0.0 . . . . ?
Se4 C41 C42 C43 -177.2(15) . . . . ?
C41 C42 C43 C44 0.0 . . . . ?
C42 C43 C44 C45 0.0 . . . . ?
C43 C44 C45 C46 0.0 . . . . ?
C44 C45 C46 C41 0.0 . . . . ?
C42 C41 C46 C45 0.0 . . . . ?
Se4 C41 C46 C45 177.0(15) . . . . ?
N1 Sm1 Se5 C51 -15.8(7) . . . 6_656 ?
Se5 Sm1 Se5 C51 64.2(7) 6_656 . . 6_656 ?
Se4 Sm1 Se5 C51 61.2(7) 2_565 . . 6_656 ?
Se2 Sm1 Se5 C51 -171.5(7) . . . 6_656 ?
Se1 Sm1 Se5 C51 -150.0(7) . . . 6_656 ?
Se7 Sm1 Se5 C51 -87.5(7) . . . 6_656 ?
Se1 Sm1 Se5 C51 121.6(7) 6_656 . . 6_656 ?
Se3 Sm1 Se5 C51 -83.8(7) . . . 6_656 ?
Se8 Sm1 Se5 C51 55.7(7) 2_565 . . 6_656 ?
Sm2 Sm1 Se5 C51 -133.8(7) . . . 6_656 ?
Sm3 Sm1 Se5 C51 120.0(7) . . . 6_656 ?
N1 Sm1 Se5 Se5 -79.9(2) . . . 6_656 ?
Se4 Sm1 Se5 Se5 -2.98(16) 2_565 . . 6_656 ?
Se2 Sm1 Se5 Se5 124.31(13) . . . 6_656 ?
Se1 Sm1 Se5 Se5 145.77(15) . . . 6_656 ?
Se7 Sm1 Se5 Se5 -151.65(14) . . . 6_656 ?
Se1 Sm1 Se5 Se5 57.43(14) 6_656 . . 6_656 ?
Se3 Sm1 Se5 Se5 -147.96(14) . . . 6_656 ?
Se8 Sm1 Se5 Se5 -8.5(2) 2_565 . . 6_656 ?
Sm2 Sm1 Se5 Se5 162.05(12) . . . 6_656 ?
Sm3 Sm1 Se5 Se5 55.79(14) . . . 6_656 ?
N1 Sm1 Se5 C56 45.6(14) . . . 6_656 ?
Se5 Sm1 Se5 C56 125.5(14) 6_656 . . 6_656 ?
Se4 Sm1 Se5 C56 122.6(14) 2_565 . . 6_656 ?
Se2 Sm1 Se5 C56 -110.2(14) . . . 6_656 ?
Se1 Sm1 Se5 C56 -88.7(14) . . . 6_656 ?
Se7 Sm1 Se5 C56 -26.1(14) . . . 6_656 ?
Se1 Sm1 Se5 C56 -177.0(14) 6_656 . . 6_656 ?
Se3 Sm1 Se5 C56 -22.4(14) . . . 6_656 ?
Se8 Sm1 Se5 C56 117.0(14) 2_565 . . 6_656 ?
Sm2 Sm1 Se5 C56 -72.4(14) . . . 6_656 ?
Sm3 Sm1 Se5 C56 -178.7(14) . . . 6_656 ?
N1 Sm1 Se5 C51 -58.5(5) . . . . ?
Se5 Sm1 Se5 C51 21.4(5) 6_656 . . . ?
Se4 Sm1 Se5 C51 18.4(5) 2_565 . . . ?
Se2 Sm1 Se5 C51 145.7(5) . . . . ?
Se1 Sm1 Se5 C51 167.2(5) . . . . ?
Se7 Sm1 Se5 C51 -130.2(5) . . . . ?
Se1 Sm1 Se5 C51 78.9(5) 6_656 . . . ?
Se3 Sm1 Se5 C51 -126.5(5) . . . . ?
Se8 Sm1 Se5 C51 12.9(5) 2_565 . . . ?
Sm2 Sm1 Se5 C51 -176.5(5) . . . . ?
Sm3 Sm1 Se5 C51 77.2(5) . . . . ?
N1 Sm1 Se5 Sm1 -170.83(18) . . . 6_656 ?
Se5 Sm1 Se5 Sm1 -90.90(15) 6_656 . . 6_656 ?
Se4 Sm1 Se5 Sm1 -93.88(8) 2_565 . . 6_656 ?
Se2 Sm1 Se5 Sm1 33.41(13) . . . 6_656 ?
Se1 Sm1 Se5 Sm1 54.88(5) . . . 6_656 ?
Se7 Sm1 Se5 Sm1 117.45(7) . . . 6_656 ?
Se1 Sm1 Se5 Sm1 -33.47(5) 6_656 . . 6_656 ?
Se3 Sm1 Se5 Sm1 121.14(7) . . . 6_656 ?
Se8 Sm1 Se5 Sm1 -99.40(11) 2_565 . . 6_656 ?
Sm2 Sm1 Se5 Sm1 71.15(6) . . . 6_656 ?
Sm3 Sm1 Se5 Sm1 -35.11(9) . . . 6_656 ?
Se5 Se5 C51 C51 140(2) 6_656 . . 6_656 ?
C56 Se5 C51 C51 -10.5(10) 6_656 . . 6_656 ?
Sm1 Se5 C51 C51 -157.8(15) 6_656 . . 6_656 ?
Sm1 Se5 C51 C51 113.5(16) . . . 6_656 ?
C51 Se5 C51 C52 28.6(13) 6_656 . . . ?
Se5 Se5 C51 C52 168.7(14) 6_656 . . . ?
C56 Se5 C51 C52 18.0(14) 6_656 . . . ?
Sm1 Se5 C51 C52 -129.2(9) 6_656 . . . ?
Sm1 Se5 C51 C52 142.1(9) . . . . ?
C51 Se5 C51 C56 -157(2) 6_656 . . . ?
Se5 Se5 C51 C56 -16.6(8) 6_656 . . . ?
C56 Se5 C51 C56 -167(2) 6_656 . . . ?
Sm1 Se5 C51 C56 45.5(10) 6_656 . . . ?
Sm1 Se5 C51 C56 -43.2(9) . . . . ?
C51 Se5 C51 Se5 -140(2) 6_656 . . 6_656 ?
C56 Se5 C51 Se5 -150.7(18) 6_656 . . 6_656 ?
Sm1 Se5 C51 Se5 62.1(6) 6_656 . . 6_656 ?
Sm1 Se5 C51 Se5 -26.7(6) . . . 6_656 ?
C51 Se5 C51 C52 3.8(8) 6_656 . . 6_656 ?
Se5 Se5 C51 C52 143.9(18) 6_656 . . 6_656 ?
C56 Se5 C51 C52 -6.8(6) 6_656 . . 6_656 ?
Sm1 Se5 C51 C52 -154.0(12) 6_656 . . 6_656 ?
Sm1 Se5 C51 C52 117.3(13) . . . 6_656 ?
C51 C51 C52 C52 -38(2) 6_656 . . 6_656 ?
C56 C51 C52 C52 126(3) . . . 6_656 ?
Se5 C51 C52 C52 -18(5) 6_656 . . 6_656 ?
Se5 C51 C52 C52 -59(3) . . . 6_656 ?
C51 C51 C52 C53 -164(2) 6_656 . . . ?
C56 C51 C52 C53 0.0 . . . . ?
Se5 C51 C52 C53 -144(5) 6_656 . . . ?
C52 C51 C52 C53 -126(3) 6_656 . . . ?
Se5 C51 C52 C53 174.8(13) . . . . ?
C56 C51 C52 C51 164(2) . . . 6_656 ?
Se5 C51 C52 C51 20(4) 6_656 . . 6_656 ?
C52 C51 C52 C51 38(2) 6_656 . . 6_656 ?
Se5 C51 C52 C51 -21.3(10) . . . 6_656 ?
C51 C51 C52 C53 -22(2) 6_656 . . 6_656 ?
C56 C51 C52 C53 142(3) . . . 6_656 ?
Se5 C51 C52 C53 -2(6) 6_656 . . 6_656 ?
C52 C51 C52 C53 16.4(11) 6_656 . . 6_656 ?
Se5 C51 C52 C53 -43(3) . . . 6_656 ?
C52 C52 C53 C54 -114(3) 6_656 . . . ?
C51 C52 C53 C54 0.0 . . . . ?
C51 C52 C53 C54 -46(4) 6_656 . . . ?
C53 C52 C53 C54 -153(2) 6_656 . . . ?
C51 C52 C53 C52 114(3) . . . 6_656 ?
C51 C52 C53 C52 68(6) 6_656 . . 6_656 ?
C53 C52 C53 C52 -38.7(14) 6_656 . . 6_656 ?
C52 C53 C54 C55 0.0 . . . . ?
C52 C53 C54 C55 -24.8(15) 6_656 . . . ?
C53 C54 C55 C56 0.0 . . . . ?
C54 C55 C56 C51 0.0 . . . . ?
C54 C55 C56 Se5 56(6) . . . 6_656 ?
C51 C51 C56 C55 134(4) 6_656 . . . ?
C52 C51 C56 C55 0.0 . . . . ?
Se5 C51 C56 C55 171.7(14) 6_656 . . . ?
C52 C51 C56 C55 31.8(18) 6_656 . . . ?
Se5 C51 C56 C55 -174.7(13) . . . . ?
C51 C51 C56 Se5 -38(3) 6_656 . . 6_656 ?
C52 C51 C56 Se5 -171.7(14) . . . 6_656 ?
C52 C51 C56 Se5 -140(2) 6_656 . . 6_656 ?
Se5 C51 C56 Se5 13.6(6) . . . 6_656 ?
C20 N4 C16 C17 0.0 . . . . ?
N4 C16 C17 C18 0.0 . . . . ?
C16 C17 C18 C19 0.0 . . . . ?
C17 C18 C19 C20 0.0 . . . . ?
C18 C19 C20 N4 0.0 . . . . ?
C16 N4 C20 C19 0.0 . . . . ?
N2 Sm2 Se6 C61 12.0(9) . . . 2_565 ?
Se6 Sm2 Se6 C61 -73.1(9) 2_565 . . 2_565 ?
Se1 Sm2 Se6 C61 156.6(9) . . . 2_565 ?
Se1 Sm2 Se6 C61 -117.4(9) 2_565 . . 2_565 ?
Se3 Sm2 Se6 C61 -36.5(9) 2_565 . . 2_565 ?
Se3 Sm2 Se6 C61 83.5(9) . . . 2_565 ?
Se2 Sm2 Se6 C61 171.2(9) . . . 2_565 ?
Se7 Sm2 Se6 C61 -58.6(9) 2_565 . . 2_565 ?
Se7 Sm2 Se6 C61 94.0(9) . . . 2_565 ?
Sm1 Sm2 Se6 C61 -114.4(9) 2_565 . . 2_565 ?
Sm1 Sm2 Se6 C61 137.5(9) . . . 2_565 ?
N2 Sm2 Se6 Se6 85.11(9) . . . 2_565 ?
Se1 Sm2 Se6 Se6 -130.25(4) . . . 2_565 ?
Se1 Sm2 Se6 Se6 -44.30(3) 2_565 . . 2_565 ?
Se3 Sm2 Se6 Se6 36.67(10) 2_565 . . 2_565 ?
Se3 Sm2 Se6 Se6 156.60(7) . . . 2_565 ?
Se2 Sm2 Se6 Se6 -115.68(10) . . . 2_565 ?
Se7 Sm2 Se6 Se6 14.52(5) 2_565 . . 2_565 ?
Se7 Sm2 Se6 Se6 167.18(5) . . . 2_565 ?
Sm1 Sm2 Se6 Se6 -41.29(4) 2_565 . . 2_565 ?
Sm1 Sm2 Se6 Se6 -149.34(4) . . . 2_565 ?
N2 Sm2 Se6 C66 -59.3(17) . . . 2_565 ?
Se6 Sm2 Se6 C66 -144.4(17) 2_565 . . 2_565 ?
Se1 Sm2 Se6 C66 85.3(17) . . . 2_565 ?
Se1 Sm2 Se6 C66 171.3(17) 2_565 . . 2_565 ?
Se3 Sm2 Se6 C66 -107.8(17) 2_565 . . 2_565 ?
Se3 Sm2 Se6 C66 12.2(17) . . . 2_565 ?
Se2 Sm2 Se6 C66 99.9(17) . . . 2_565 ?
Se7 Sm2 Se6 C66 -129.9(17) 2_565 . . 2_565 ?
Se7 Sm2 Se6 C66 22.8(17) . . . 2_565 ?
Sm1 Sm2 Se6 C66 174.3(17) 2_565 . . 2_565 ?
Sm1 Sm2 Se6 C66 66.2(17) . . . 2_565 ?
N2 Sm2 Se6 C61 51.4(5) . . . . ?
Se6 Sm2 Se6 C61 -33.7(5) 2_565 . . . ?
Se1 Sm2 Se6 C61 -163.9(5) . . . . ?
Se1 Sm2 Se6 C61 -78.0(5) 2_565 . . . ?
Se3 Sm2 Se6 C61 3.0(6) 2_565 . . . ?
Se3 Sm2 Se6 C61 122.9(5) . . . . ?
Se2 Sm2 Se6 C61 -149.4(5) . . . . ?
Se7 Sm2 Se6 C61 -19.2(5) 2_565 . . . ?
Se7 Sm2 Se6 C61 133.5(5) . . . . ?
Sm1 Sm2 Se6 C61 -75.0(5) 2_565 . . . ?
Sm1 Sm2 Se6 C61 177.0(5) . . . . ?
N2 Sm2 Se6 Sm3 161.93(11) . . . 5_666 ?
Se6 Sm2 Se6 Sm3 76.82(5) 2_565 . . 5_666 ?
Se1 Sm2 Se6 Sm3 -53.42(5) . . . 5_666 ?
Se1 Sm2 Se6 Sm3 32.52(5) 2_565 . . 5_666 ?
Se3 Sm2 Se6 Sm3 113.49(10) 2_565 . . 5_666 ?
Se3 Sm2 Se6 Sm3 -126.58(7) . . . 5_666 ?
Se2 Sm2 Se6 Sm3 -38.85(13) . . . 5_666 ?
Se7 Sm2 Se6 Sm3 91.34(7) 2_565 . . 5_666 ?
Se7 Sm2 Se6 Sm3 -116.00(6) . . . 5_666 ?
Sm1 Sm2 Se6 Sm3 35.54(9) 2_565 . . 5_666 ?
Sm1 Sm2 Se6 Sm3 -72.52(6) . . . 5_666 ?
Se6 Se6 C61 C61 179.985(7) 2_565 . . 2_565 ?
C66 Se6 C61 C61 2.1(13) 2_565 . . 2_565 ?
Sm2 Se6 C61 C61 -130.5(7) . . . 2_565 ?
Sm3 Se6 C61 C61 139.2(8) 5_666 . . 2_565 ?
C61 Se6 C61 Se6 -179.985(2) 2_565 . . 2_565 ?
C66 Se6 C61 Se6 -177.8(13) 2_565 . . 2_565 ?
Sm2 Se6 C61 Se6 49.5(7) . . . 2_565 ?
Sm3 Se6 C61 Se6 -40.8(7) 5_666 . . 2_565 ?
C61 Se6 C61 C62 9.5(14) 2_565 . . . ?
Se6 Se6 C61 C62 -170.5(14) 2_565 . . . ?
C66 Se6 C61 C62 12(2) 2_565 . . . ?
Sm2 Se6 C61 C62 -121.0(9) . . . . ?
Sm3 Se6 C61 C62 148.7(8) 5_666 . . . ?
C61 Se6 C61 C66 -177.1(8) 2_565 . . . ?
Se6 Se6 C61 C66 2.9(8) 2_565 . . . ?
C66 Se6 C61 C66 -175.0(8) 2_565 . . . ?
Sm2 Se6 C61 C66 52.4(11) . . . . ?
Sm3 Se6 C61 C66 -37.9(11) 5_666 . . . ?
C61 Se6 C61 C62 7.2(10) 2_565 . . 2_565 ?
Se6 Se6 C61 C62 -172.8(10) 2_565 . . 2_565 ?
C66 Se6 C61 C62 9.3(17) 2_565 . . 2_565 ?
Sm2 Se6 C61 C62 -123.3(7) . . . 2_565 ?
Sm3 Se6 C61 C62 146.4(7) 5_666 . . 2_565 ?
C61 C61 C62 C62 0.0(7) 2_565 . . 2_565 ?
Se6 C61 C62 C62 -37(5) 2_565 . . 2_565 ?
C66 C61 C62 C62 179.6 . . . 2_565 ?
Se6 C61 C62 C62 -6.9(14) . . . 2_565 ?
C61 C61 C62 C63 -179.6(7) 2_565 . . . ?
Se6 C61 C62 C63 143(5) 2_565 . . . ?
C66 C61 C62 C63 0.0 . . . . ?
C62 C61 C62 C63 -179.6 2_565 . . . ?
Se6 C61 C62 C63 173.4(14) . . . . ?
Se6 C61 C62 C61 -37(5) 2_565 . . 2_565 ?
C66 C61 C62 C61 179.6(7) . . . 2_565 ?
C62 C61 C62 C61 0.0(7) 2_565 . . 2_565 ?
Se6 C61 C62 C61 -6.9(10) . . . 2_565 ?
C61 C61 C62 C63 -0.4(7) 2_565 . . 2_565 ?
Se6 C61 C62 C63 -37(5) 2_565 . . 2_565 ?
C66 C61 C62 C63 179.2 . . . 2_565 ?
C62 C61 C62 C63 -0.4 2_565 . . 2_565 ?
Se6 C61 C62 C63 -7.3(14) . . . 2_565 ?
C62 C62 C63 C64 -179.5 2_565 . . . ?
C61 C62 C63 C64 0.0 . . . . ?
C61 C62 C63 C64 -2(3) 2_565 . . . ?
C63 C62 C63 C64 -179.5 2_565 . . . ?
C61 C62 C63 C62 179.5 . . . 2_565 ?
C61 C62 C63 C62 178(3) 2_565 . . 2_565 ?
C63 C62 C63 C62 0.0 2_565 . . 2_565 ?
C62 C63 C64 C65 0.0 . . . . ?
C62 C63 C64 C65 -0.2 2_565 . . . ?
C63 C64 C65 C66 0.0 . . . . ?
C64 C65 C66 C61 0.0 . . . . ?
C64 C65 C66 Se6 -48(6) . . . 2_565 ?
C61 C61 C66 C65 179(3) 2_565 . . . ?
Se6 C61 C66 C65 -171.0(14) 2_565 . . . ?
C62 C61 C66 C65 0.0 . . . . ?
C62 C61 C66 C65 0.2 2_565 . . . ?
Se6 C61 C66 C65 -173.3(14) . . . . ?
C61 C61 C66 Se6 -10(3) 2_565 . . 2_565 ?
C62 C61 C66 Se6 171.0(14) . . . 2_565 ?
C62 C61 C66 Se6 171.2(14) 2_565 . . 2_565 ?
Se6 C61 C66 Se6 -2.3(6) . . . 2_565 ?
N1 Sm1 Se7 C71 52.2(5) . . . . ?
Se5 Sm1 Se7 C71 120.3(5) 6_656 . . . ?
Se4 Sm1 Se7 C71 4.4(5) 2_565 . . . ?
Se2 Sm1 Se7 C71 -78.4(5) . . . . ?
Se1 Sm1 Se7 C71 -164.4(5) . . . . ?
Se1 Sm1 Se7 C71 -150.7(5) 6_656 . . . ?
Se3 Sm1 Se7 C71 -38.7(5) . . . . ?
Se8 Sm1 Se7 C71 -20.7(5) 2_565 . . . ?
Se5 Sm1 Se7 C71 135.1(5) . . . . ?
Sm2 Sm1 Se7 C71 -111.1(5) . . . . ?
Sm3 Sm1 Se7 C71 -74.4(5) . . . . ?
N1 Sm1 Se7 Sm2 163.3(2) . . . . ?
Se5 Sm1 Se7 Sm2 -128.58(7) 6_656 . . . ?
Se4 Sm1 Se7 Sm2 115.45(11) 2_565 . . . ?
Se2 Sm1 Se7 Sm2 32.67(5) . . . . ?
Se1 Sm1 Se7 Sm2 -53.34(4) . . . . ?
Se1 Sm1 Se7 Sm2 -39.59(14) 6_656 . . . ?
Se3 Sm1 Se7 Sm2 72.39(11) . . . . ?
Se8 Sm1 Se7 Sm2 90.44(7) 2_565 . . . ?
Se5 Sm1 Se7 Sm2 -113.82(6) . . . . ?
Sm3 Sm1 Se7 Sm2 36.75(9) . . . . ?
N2 Sm2 Se7 C71 -67.7(7) . . . . ?
Se6 Sm2 Se7 C71 -139.6(6) . . . . ?
Se6 Sm2 Se7 C71 -132.5(6) 2_565 . . . ?
Se1 Sm2 Se7 C71 156.8(6) . . . . ?
Se1 Sm2 Se7 C71 139.1(6) 2_565 . . . ?
Se3 Sm2 Se7 C71 11.6(6) 2_565 . . . ?
Se3 Sm2 Se7 C71 22.3(6) . . . . ?
Se2 Sm2 Se7 C71 70.8(6) . . . . ?
Se7 Sm2 Se7 C71 -1.5(6) 2_565 . . . ?
Sm1 Sm2 Se7 C71 67.7(6) 2_565 . . . ?
Sm1 Sm2 Se7 C71 103.0(6) . . . . ?
N2 Sm2 Se7 Sm1 -170.7(3) . . . . ?
Se6 Sm2 Se7 Sm1 117.46(7) . . . . ?
Se6 Sm2 Se7 Sm1 124.50(7) 2_565 . . . ?
Se1 Sm2 Se7 Sm1 53.83(5) . . . . ?
Se1 Sm2 Se7 Sm1 36.10(13) 2_565 . . . ?
Se3 Sm2 Se7 Sm1 -91.38(7) 2_565 . . . ?
Se3 Sm2 Se7 Sm1 -80.72(11) . . . . ?
Se2 Sm2 Se7 Sm1 -32.16(5) . . . . ?
Se7 Sm2 Se7 Sm1 -104.44(13) 2_565 . . . ?
Sm1 Sm2 Se7 Sm1 -35.26(8) 2_565 . . . ?
Sm1 Se7 C71 C72 -122.0(8) . . . . ?
Sm2 Se7 C71 C72 148.7(8) . . . . ?
Sm1 Se7 C71 C76 54.7(12) . . . . ?
Sm2 Se7 C71 C76 -34.6(12) . . . . ?
C76 C71 C72 C73 0.0 . . . . ?
Se7 C71 C72 C73 176.8(13) . . . . ?
C71 C72 C73 C74 0.0 . . . . ?
C72 C73 C74 C75 0.0 . . . . ?
C73 C74 C75 C76 0.0 . . . . ?
C74 C75 C76 C71 0.0 . . . . ?
C72 C71 C76 C75 0.0 . . . . ?
Se7 C71 C76 C75 -176.6(14) . . . . ?
N3 Sm3 Se8 C81 43.1(7) 2_565 . . . ?
N3 Sm3 Se8 C81 62.3(7) . . . . ?
Se8 Sm3 Se8 C81 132.1(6) 2_565 . . . ?
Se2 Sm3 Se8 C81 -160.2(6) . . . . ?
Se1 Sm3 Se8 C81 -75.9(6) 5_666 . . . ?
Se1 Sm3 Se8 C81 -150.5(6) 6_656 . . . ?
Se6 Sm3 Se8 C81 -16.2(6) 5_666 . . . ?
Se6 Sm3 Se8 C81 1.6(6) 6_656 . . . ?
Se4 Sm3 Se8 C81 -42.2(6) . . . . ?
Se4 Sm3 Se8 C81 129.0(6) 2_565 . . . ?
Sm2 Sm3 Se8 C81 -70.7(6) 5_666 . . . ?
N3 Sm3 Se8 Sm1 151.9(3) 2_565 . . 2_565 ?
N3 Sm3 Se8 Sm1 171.0(3) . . . 2_565 ?
Se8 Sm3 Se8 Sm1 -119.17(5) 2_565 . . 2_565 ?
Se2 Sm3 Se8 Sm1 -51.40(4) . . . 2_565 ?
Se1 Sm3 Se8 Sm1 32.91(5) 5_666 . . 2_565 ?
Se1 Sm3 Se8 Sm1 -41.76(14) 6_656 . . 2_565 ?
Se6 Sm3 Se8 Sm1 92.57(8) 5_666 . . 2_565 ?
Se6 Sm3 Se8 Sm1 110.36(11) 6_656 . . 2_565 ?
Se4 Sm3 Se8 Sm1 66.54(12) . . . 2_565 ?
Se4 Sm3 Se8 Sm1 -122.26(7) 2_565 . . 2_565 ?
Sm2 Sm3 Se8 Sm1 38.05(9) 5_666 . . 2_565 ?
Sm3 Se8 C81 C82 -124.0(10) . . . . ?
Sm1 Se8 C81 C82 148.0(9) 2_565 . . . ?
Sm3 Se8 C81 C86 56.4(13) . . . . ?
Sm1 Se8 C81 C86 -31.6(14) 2_565 . . . ?
C86 C81 C82 C83 0.0 . . . . ?
Se8 C81 C82 C83 -179.6(15) . . . . ?
C81 C82 C83 C84 0.0 . . . . ?
C82 C83 C84 C85 0.0 . . . . ?
C83 C84 C85 C86 0.0 . . . . ?
C84 C85 C86 C81 0.0 . . . . ?
C82 C81 C86 C85 0.0 . . . . ?
Se8 C81 C86 C85 179.5(16) . . . . ?
C25 N5 C21 C22 0.0 . . . . ?
N5 C21 C22 C23 0.0 . . . . ?
C21 C22 C23 C24 0.0 . . . . ?
C22 C23 C24 C25 0.0 . . . . ?
C23 C24 C25 N5 0.0 . . . . ?
C21 N5 C25 C24 0.0 . . . . ?
